data_4071433
loop_
_publ_author_name
'Kirchmann, Marius'
'Fleischhauer, Sebastian'
'Wesemann, Lars'

_publ_section_title
;
 Iridium Coordination Compounds of Stanna-closo-dodecaborate
;
_journal_issue 12
_journal_name_full Organometallics
_journal_page_first 2803
_journal_paper_doi 10.1021/om8001679
_journal_volume 27
_journal_year 2008
_chemical_formula_moiety 'C39 H41 B11 Ir O P2 Sn, C4 H12 N, 2(C2 H3 N)'
_chemical_formula_sum 'C47 H59 B11 Ir N3 O P2 Sn'
_chemical_formula_weight 1173.71
_chemical_name_systematic
;
 ?
;
_space_group_IT_number 1
_symmetry_cell_setting triclinic
_symmetry_space_group_name_Hall 'P 1'
_symmetry_space_group_name_H-M 'P 1'
_atom_sites_solution_hydrogens geom
_atom_sites_solution_primary direct
_atom_sites_solution_secondary difmap
_audit_creation_method SHELXL-97
_cell_angle_alpha 108.571(5)
_cell_angle_beta 96.613(6)
_cell_angle_gamma 101.763(6)
_cell_formula_units_Z 4
_cell_length_a 14.1852(11)
_cell_length_b 17.6952(12)
_cell_length_c 23.3093(17)
_cell_measurement_temperature 173(2)
_cell_volume 5326.5(7)
_computing_cell_refinement 'Stoe X-Area 1.26'
_computing_data_collection 'Stoe X-Area 1.26'
_computing_data_reduction 'SToe X-Area 1.26'
_computing_molecular_graphics 'ORTEP 3'
_computing_publication_material 'SHELXL-97 (Sheldrick, 1997)'
_computing_structure_refinement 'SHELXL-97 (Sheldrick, 1997)'
_computing_structure_solution 'SHELXS-97 (Sheldrick, 1990)'
_diffrn_ambient_temperature 173(2)
_diffrn_measured_fraction_theta_full 0.892
_diffrn_measured_fraction_theta_max 0.892
_diffrn_measurement_device_type 'Stoe IPDS 2T'
_diffrn_measurement_method \w-scans
_diffrn_radiation_monochromator graphite
_diffrn_radiation_source 'fine-focus sealed tube'
_diffrn_radiation_type MoK\a
_diffrn_radiation_wavelength 0.71073
_diffrn_reflns_av_R_equivalents 0.0784
_diffrn_reflns_av_sigmaI/netI 0.0755
_diffrn_reflns_limit_h_max 16
_diffrn_reflns_limit_h_min -17
_diffrn_reflns_limit_k_max 21
_diffrn_reflns_limit_k_min -21
_diffrn_reflns_limit_l_max 28
_diffrn_reflns_limit_l_min -28
_diffrn_reflns_number 30075
_diffrn_reflns_theta_full 25.35
_diffrn_reflns_theta_max 25.35
_diffrn_reflns_theta_min 5.68
_exptl_absorpt_coefficient_mu 3.062
_exptl_absorpt_correction_type none
_exptl_crystal_colour 'light yellow'
_exptl_crystal_density_diffrn 1.464
_exptl_crystal_density_method 'not measured'
_exptl_crystal_description bloc
_exptl_crystal_F_000 2328
_exptl_crystal_size_max 0.2
_exptl_crystal_size_mid 0.15
_exptl_crystal_size_min 0.1
_refine_diff_density_max 1.314
_refine_diff_density_min -1.049
_refine_diff_density_rms 0.174
_refine_ls_abs_structure_details 'Flack H D (1983), Acta Cryst. A39, 876-881'
_refine_ls_abs_structure_Flack 0.769(7)
_refine_ls_extinction_method none
_refine_ls_goodness_of_fit_ref 1.117
_refine_ls_hydrogen_treatment constr
_refine_ls_matrix_type full
_refine_ls_number_parameters 2249
_refine_ls_number_reflns 26414
_refine_ls_number_restraints 1813
_refine_ls_restrained_S_all 1.082
_refine_ls_R_factor_all 0.0812
_refine_ls_R_factor_gt 0.0610
_refine_ls_shift/su_max 0.029
_refine_ls_shift/su_mean 0.000
_refine_ls_structure_factor_coef Fsqd
_refine_ls_weighting_details 'calc w=1/[\s^2^(Fo^2^)+(0.0000P)^2^+75.8079P] where P=(Fo^2^+2Fc^2^)/3'
_refine_ls_weighting_scheme calc
_refine_ls_wR_factor_gt 0.1122
_refine_ls_wR_factor_ref 0.1251
_reflns_number_gt 22518
_reflns_number_total 26414
_reflns_threshold_expression >2sigma(I)
_cod_data_source_file om8001679-file001.cif
_cod_data_source_block compound4
_cod_database_code 4071433

loop_
_symmetry_equiv_pos_as_xyz
'x, y, z'

loop_
_atom_site_label
_atom_site_type_symbol
_atom_site_fract_x
_atom_site_fract_y
_atom_site_fract_z
_atom_site_U_iso_or_equiv
_atom_site_adp_type
_atom_site_occupancy
_atom_site_symmetry_multiplicity
_atom_site_calc_flag
_atom_site_refinement_flags
C1 C 0.8529(13) 0.1571(12) 0.3380(9) 0.032(3) Uani 1 1 d .
C2 C 1.0831(15) 0.2715(13) 0.3233(10) 0.037(3) Uani 1 1 d U
C4 C 0.7763(14) 0.2269(12) 0.5514(10) 0.032(3) Uani 1 1 d .
C3 C 1.0821(13) 0.2260(13) 0.2600(10) 0.038(3) Uani 1 1 d U
C807 C 0.0701(12) 0.7587(12) 0.4924(8) 0.026(3) Uani 1 1 d U
C713 C 0.2494(13) 0.5225(11) 0.5373(8) 0.023(3) Uani 1 1 d U
C12 C 0.5625(13) 0.7619(12) 0.2922(9) 0.030(4) Uani 1 1 d U
C10 C 0.3020(15) 0.6572(12) 0.3261(9) 0.032(5) Uani 1 1 d .
C602 C 0.3443(14) 0.8565(12) 0.4166(9) 0.031(4) Uani 1 1 d U
H602 H 0.3659 0.8098 0.4151 0.037 Uiso 1 1 calc R
C507 C 0.5005(13) 0.5998(11) 0.3919(7) 0.026(4) Uani 1 1 d U
C14 C 0.9682(17) 0.7225(16) 0.9018(11) 0.052(6) Uani 1 1 d U
H14A H 0.9330 0.7559 0.9275 0.078 Uiso 1 1 calc R
H14B H 0.9230 0.6814 0.8666 0.078 Uiso 1 1 calc R
H14C H 1.0154 0.7568 0.8881 0.078 Uiso 1 1 calc R
C707 C 0.3767(12) 0.6252(11) 0.6508(7) 0.020(3) Uani 1 1 d U
C612 C 0.1635(13) 0.7150(12) 0.2211(7) 0.026(2) Uani 1 1 d U
H612 H 0.1740 0.6754 0.2378 0.031 Uiso 1 1 calc R
C15 C 1.055(2) 0.6155(15) 0.8946(11) 0.056(6) Uani 1 1 d U
H15A H 1.0790 0.6339 0.8632 0.084 Uiso 1 1 calc R
H15B H 1.0016 0.5669 0.8757 0.084 Uiso 1 1 calc R
H15C H 1.1068 0.6030 0.9173 0.084 Uiso 1 1 calc R
C601 C 0.3241(13) 0.8703(11) 0.3631(8) 0.023(3) Uani 1 1 d U
C16 C 0.9522(16) 0.6467(13) 0.9723(9) 0.045(5) Uani 1 1 d U
H16A H 0.9892 0.6322 1.0025 0.067 Uiso 1 1 calc R
H16B H 0.9046 0.5983 0.9442 0.067 Uiso 1 1 calc R
H16C H 0.9191 0.6868 0.9925 0.067 Uiso 1 1 calc R
C8 C 0.0270(15) 0.5982(14) 0.5747(9) 0.041(5) Uani 1 1 d U
C17 C 1.1077(16) 0.7411(15) 0.9808(10) 0.052(5) Uani 1 1 d U
H17A H 1.1540 0.7595 0.9580 0.078 Uiso 1 1 calc R
H17B H 1.1372 0.7148 1.0057 0.078 Uiso 1 1 calc R
H17C H 1.0892 0.7875 1.0069 0.078 Uiso 1 1 calc R
C314 C 0.9181(15) 0.1962(12) 0.6673(8) 0.034(3) Uani 1 1 d U
H314 H 0.9082 0.2285 0.6436 0.040 Uiso 1 1 calc R
C9 C 0.0464(12) 0.6445(12) 0.6428(9) 0.029(4) Uani 1 1 d U
C716 C 0.2760(15) 0.4199(13) 0.4216(9) 0.037(4) Uani 1 1 d U
H716 H 0.2857 0.3873 0.3838 0.045 Uiso 1 1 calc R
C11B C 0.371(2) 0.387(2) 0.8510(14) 0.091(9) Uiso 1 1 d U
H11X H 0.4242 0.3608 0.8459 0.136 Uiso 1 1 calc R
H11Y H 0.3452 0.3813 0.8861 0.136 Uiso 1 1 calc R
H11C H 0.3946 0.4443 0.8572 0.136 Uiso 1 1 calc R
C401 C 0.5862(15) 0.2812(12) 0.4720(7) 0.030(4) Uani 1 1 d U
C302 C 0.7384(16) 0.0257(12) 0.4758(9) 0.035(4) Uani 1 1 d U
H302 H 0.7020 0.0617 0.4699 0.042 Uiso 1 1 calc R
C20 C 0.588(2) 0.194(2) 0.9362(19) 0.107(11) Uani 1 1 d U
H20A H 0.6242 0.2328 0.9205 0.161 Uiso 1 1 calc R
H20B H 0.5638 0.2233 0.9712 0.161 Uiso 1 1 calc R
H20C H 0.5342 0.1565 0.9047 0.161 Uiso 1 1 calc R
C508 C 0.5539(13) 0.5494(11) 0.4093(7) 0.023(3) Uani 1 1 d U
H508 H 0.5818 0.5162 0.3802 0.028 Uiso 1 1 calc R
C21 C 0.680(4) 0.107(3) 0.8972(14) 0.141(13) Uani 1 1 d U
H21A H 0.6412 0.1139 0.8636 0.211 Uiso 1 1 calc R
H21B H 0.6697 0.0495 0.8909 0.211 Uiso 1 1 calc R
H21C H 0.7483 0.1305 0.8992 0.211 Uiso 1 1 calc R
C301 C 0.7687(13) 0.0257(11) 0.5354(8) 0.026(3) Uani 1 1 d U
C22 C 0.745(2) 0.2044(19) 0.9985(13) 0.080(8) Uani 1 1 d U
H22A H 0.7700 0.2492 0.9849 0.120 Uiso 1 1 calc R
H22B H 0.7936 0.1735 0.9992 0.120 Uiso 1 1 calc R
H22C H 0.7320 0.2258 1.0391 0.120 Uiso 1 1 calc R
C413 C 0.6805(12) 0.4037(11) 0.5909(7) 0.022(3) Uani 1 1 d U
C5 C 0.5386(13) 0.1026(13) 0.5241(10) 0.038(3) Uani 1 1 d U
C23 C 0.603(2) 0.0894(17) 0.9805(14) 0.090(10) Uani 1 1 d U
H23A H 0.5677 0.1161 1.0106 0.135 Uiso 1 1 calc R
H23B H 0.6504 0.0693 0.9998 0.135 Uiso 1 1 calc R
H23C H 0.5570 0.0441 0.9480 0.135 Uiso 1 1 calc R
C813 C -0.0430(13) 0.7728(13) 0.5880(8) 0.032(4) Uani 1 1 d U
C814 C -0.1230(14) 0.7362(12) 0.5413(9) 0.033(4) Uani 1 1 d U
H814 H -0.1134 0.7126 0.5014 0.040 Uiso 1 1 calc R
C313 C 0.8408(13) 0.1257(11) 0.6606(7) 0.024(3) Uani 1 1 d U
C406 C 0.5411(16) 0.3351(13) 0.4520(9) 0.038(4) Uani 1 1 d U
H406 H 0.5163 0.3732 0.4796 0.045 Uiso 1 1 calc R
C6 C 0.5185(15) 0.1314(12) 0.5861(10) 0.037(3) Uani 1 1 d U
C718 C 0.2175(14) 0.5329(12) 0.4791(8) 0.031(4) Uani 1 1 d U
H718 H 0.1852 0.5735 0.4787 0.038 Uiso 1 1 calc R
C30 C 0.138(3) 0.132(2) 0.9754(14) 0.111(11) Uani 1 1 d U
H30A H 0.0805 0.1231 0.9925 0.167 Uiso 1 1 calc R
H30B H 0.1457 0.0794 0.9498 0.167 Uiso 1 1 calc R
H30C H 0.1327 0.1658 0.9510 0.167 Uiso 1 1 calc R
C715 C 0.3028(16) 0.4043(14) 0.4732(9) 0.042(5) Uani 1 1 d U
H715 H 0.3296 0.3598 0.4708 0.051 Uiso 1 1 calc R
C31 C 0.215(3) 0.124(2) 1.0727(13) 0.098(9) Uani 1 1 d U
H31A H 0.1840 0.1516 1.1048 0.146 Uiso 1 1 calc R
H31B H 0.2794 0.1238 1.0903 0.146 Uiso 1 1 calc R
H31C H 0.1764 0.0685 1.0515 0.146 Uiso 1 1 calc R
C32 C 0.228(4) 0.258(2) 1.058(2) 0.144(14) Uani 1 1 d U
H32A H 0.2215 0.2858 1.0288 0.215 Uiso 1 1 calc R
H32B H 0.2903 0.2841 1.0858 0.215 Uiso 1 1 calc R
H32C H 0.1762 0.2615 1.0807 0.215 Uiso 1 1 calc R
C11 C 0.5450(16) 0.7843(14) 0.3539(9) 0.043(5) Uani 1 1 d U
C806 C 0.2379(14) 0.9221(12) 0.6181(8) 0.029(4) Uani 1 1 d U
H806 H 0.2770 0.8853 0.6154 0.035 Uiso 1 1 calc R
C33 C 0.313(3) 0.160(2) 0.9998(13) 0.108(10) Uani 1 1 d U
H33A H 0.3088 0.1017 0.9830 0.162 Uiso 1 1 calc R
H33B H 0.3697 0.1865 1.0321 0.162 Uiso 1 1 calc R
H33C H 0.3178 0.1827 0.9678 0.162 Uiso 1 1 calc R
C7 C 0.2560(13) 0.7251(10) 0.5556(7) 0.022(4) Uani 1 1 d .
C801 C 0.1377(13) 0.8942(12) 0.6075(7) 0.026(3) Uani 1 1 d U
C518 C 0.3111(13) 0.4628(12) 0.2617(8) 0.028(4) Uani 1 1 d U
H518 H 0.2775 0.5037 0.2660 0.034 Uiso 1 1 calc R
C607 C 0.2357(13) 0.7866(12) 0.2359(7) 0.026(3) Uani 1 1 d U
C40 C 0.6009(19) 0.7434(19) 0.8769(12) 0.075(7) Uani 1 1 d U
H40A H 0.6205 0.7104 0.8412 0.112 Uiso 1 1 calc R
H40B H 0.6573 0.7843 0.9041 0.112 Uiso 1 1 calc R
H40C H 0.5540 0.7701 0.8644 0.112 Uiso 1 1 calc R
C411 C 0.3806(12) 0.3405(11) 0.6456(7) 0.025(3) Uani 1 1 d U
H411 H 0.3747 0.3709 0.6851 0.030 Uiso 1 1 calc R
C41 C 0.4660(18) 0.6206(16) 0.8699(12) 0.067(6) Uani 1 1 d U
H41A H 0.4873 0.5832 0.8373 0.101 Uiso 1 1 calc R
H41B H 0.4210 0.6450 0.8527 0.101 Uiso 1 1 calc R
H41C H 0.4340 0.5910 0.8934 0.101 Uiso 1 1 calc R
C407 C 0.4839(13) 0.3014(11) 0.5726(8) 0.025(3) Uani 1 1 d U
C42 C 0.6239(19) 0.6500(17) 0.9374(11) 0.067(6) Uani 1 1 d U
H42A H 0.6797 0.6928 0.9636 0.101 Uiso 1 1 calc R
H42B H 0.6450 0.6128 0.9046 0.101 Uiso 1 1 calc R
H42C H 0.5929 0.6203 0.9612 0.101 Uiso 1 1 calc R
C43 C 0.520(2) 0.7446(17) 0.9637(14) 0.071(7) Uani 1 1 d U
H43A H 0.5754 0.7872 0.9901 0.106 Uiso 1 1 calc R
H43B H 0.4889 0.7141 0.9869 0.106 Uiso 1 1 calc R
H43C H 0.4737 0.7689 0.9472 0.106 Uiso 1 1 calc R
C812 C 0.0790(13) 0.8219(13) 0.4683(8) 0.033(4) Uani 1 1 d U
H812 H 0.0898 0.8763 0.4943 0.039 Uiso 1 1 calc R
C809 C 0.0394(12) 0.6598(13) 0.3905(8) 0.029(3) Uani 1 1 d U
H809 H 0.0244 0.6052 0.3640 0.035 Uiso 1 1 calc R
C412 C 0.4721(13) 0.3479(12) 0.6302(8) 0.029(3) Uani 1 1 d U
H412 H 0.5265 0.3847 0.6588 0.035 Uiso 1 1 calc R
C714 C 0.2905(16) 0.4549(13) 0.5305(9) 0.038(4) Uani 1 1 d U
H714 H 0.3103 0.4431 0.5654 0.045 Uiso 1 1 calc R
C513 C 0.4120(13) 0.4837(11) 0.2742(7) 0.022(3) Uani 1 1 d U
C306 C 0.8164(15) -0.0330(12) 0.5421(9) 0.033(4) Uani 1 1 d U
H306 H 0.8327 -0.0365 0.5808 0.039 Uiso 1 1 calc R
C312 C 0.6218(15) 0.0432(12) 0.6816(8) 0.032(4) Uani 1 1 d U
H312 H 0.6560 0.0936 0.7115 0.039 Uiso 1 1 calc R
C304 C 0.8113(16) -0.0872(14) 0.4321(10) 0.043(4) Uani 1 1 d U
H304 H 0.8241 -0.1256 0.3981 0.051 Uiso 1 1 calc R
C303 C 0.7636(15) -0.0296(15) 0.4251(9) 0.041(4) Uani 1 1 d U
H303 H 0.7476 -0.0270 0.3861 0.049 Uiso 1 1 calc R
C506 C 0.6880(15) 0.6353(15) 0.3338(11) 0.045(4) Uani 1 1 d U
H506 H 0.6848 0.6659 0.3739 0.054 Uiso 1 1 calc R
C818 C -0.0618(17) 0.8089(15) 0.6500(10) 0.045(5) Uani 1 1 d U
H818 H -0.0109 0.8350 0.6842 0.054 Uiso 1 1 calc R
C603 C 0.3349(15) 0.9076(12) 0.4731(8) 0.033(4) Uani 1 1 d U
H603 H 0.3538 0.8978 0.5091 0.040 Uiso 1 1 calc R
C604 C 0.2957(16) 0.9749(13) 0.4746(9) 0.039(4) Uani 1 1 d U
H604 H 0.2852 1.0083 0.5119 0.047 Uiso 1 1 calc R
C614 C 0.5029(14) 0.9501(12) 0.3172(10) 0.037(4) Uani 1 1 d U
H614 H 0.4941 0.9659 0.3578 0.044 Uiso 1 1 calc R
C311 C 0.5502(16) -0.0055(12) 0.6963(9) 0.039(4) Uani 1 1 d U
H311 H 0.5344 0.0125 0.7352 0.047 Uiso 1 1 calc R
C410 C 0.2967(14) 0.2882(12) 0.6032(8) 0.034(4) Uani 1 1 d U
H410 H 0.2350 0.2845 0.6136 0.041 Uiso 1 1 calc R
C605 C 0.2720(14) 0.9927(11) 0.4210(8) 0.030(4) Uani 1 1 d U
H605 H 0.2473 1.0379 0.4222 0.036 Uiso 1 1 calc R
C810 C 0.0489(14) 0.7210(14) 0.3667(8) 0.036(4) Uani 1 1 d U
H810 H 0.0400 0.7076 0.3241 0.043 Uiso 1 1 calc R
C9B C 0.390(4) 0.876(3) 0.050(2) 0.158(17) Uiso 1 1 d U
H9B1 H 0.4538 0.8906 0.0409 0.237 Uiso 1 1 calc R
H9B2 H 0.3424 0.8476 0.0129 0.237 Uiso 1 1 calc R
H9B3 H 0.3906 0.8418 0.0748 0.237 Uiso 1 1 calc R
C817 C -0.1602(18) 0.8022(16) 0.6554(11) 0.050(5) Uani 1 1 d U
H817 H -0.1749 0.8233 0.6943 0.060 Uiso 1 1 calc R
C9A C 0.364(2) 0.954(2) 0.0861(14) 0.074(7) Uiso 1 1 d U
C501 C 0.6017(12) 0.5908(12) 0.2901(8) 0.027(3) Uani 1 1 d U
C702 C 0.2087(15) 0.5592(12) 0.7161(8) 0.036(4) Uani 1 1 d U
H702 H 0.2556 0.6084 0.7382 0.043 Uiso 1 1 calc R
C701 C 0.1889(12) 0.5290(11) 0.6516(8) 0.026(3) Uani 1 1 d U
C708 C 0.4329(13) 0.7034(11) 0.6566(7) 0.025(3) Uani 1 1 d U
H708 H 0.4054 0.7377 0.6406 0.030 Uiso 1 1 calc R
C611 C 0.0735(14) 0.7000(13) 0.1811(9) 0.036(4) Uani 1 1 d U
H611 H 0.0244 0.6520 0.1722 0.043 Uiso 1 1 calc R
C615 C 0.5836(14) 0.9943(14) 0.3005(10) 0.045(4) Uani 1 1 d U
H615 H 0.6273 1.0397 0.3308 0.054 Uiso 1 1 calc R
C811 C 0.0716(15) 0.8032(14) 0.4045(8) 0.038(4) Uani 1 1 d U
H811 H 0.0816 0.8449 0.3879 0.046 Uiso 1 1 calc R
C12A C 0.717(4) 0.927(3) 0.797(2) 0.128(14) Uiso 1 1 d U
C717 C 0.2349(17) 0.4833(14) 0.4253(9) 0.041(4) Uani 1 1 d U
H717 H 0.2175 0.4938 0.3894 0.049 Uiso 1 1 calc R
C12B C 0.668(4) 0.895(3) 0.839(2) 0.167(19) Uiso 1 1 d U
H12A H 0.6114 0.9154 0.8450 0.250 Uiso 1 1 calc R
H12B H 0.7127 0.9120 0.8777 0.250 Uiso 1 1 calc R
H12C H 0.6492 0.8357 0.8214 0.250 Uiso 1 1 calc R
C606 C 0.2871(15) 0.9403(11) 0.3663(9) 0.031(4) Uani 1 1 d U
H606 H 0.2724 0.9513 0.3303 0.037 Uiso 1 1 calc R
C613 C 0.4360(12) 0.8815(10) 0.2708(7) 0.020(3) Uani 1 1 d U
C307 C 0.6473(14) 0.0216(11) 0.6232(8) 0.030(3) Uani 1 1 d U
C308 C 0.5957(14) -0.0553(12) 0.5806(8) 0.033(4) Uani 1 1 d U
H308 H 0.6089 -0.0725 0.5410 0.040 Uiso 1 1 calc R
C402 C 0.6252(13) 0.2299(12) 0.4307(8) 0.030(4) Uani 1 1 d U
H402 H 0.6575 0.1957 0.4437 0.036 Uiso 1 1 calc R
C414 C 0.7783(14) 0.4185(12) 0.6169(9) 0.032(4) Uani 1 1 d U
H414 H 0.8042 0.3750 0.6188 0.039 Uiso 1 1 calc R
C512 C 0.4677(13) 0.6501(13) 0.4371(8) 0.033(4) Uani 1 1 d U
H512 H 0.4359 0.6867 0.4274 0.039 Uiso 1 1 calc R
C516 C 0.3113(16) 0.3188(13) 0.2348(8) 0.038(4) Uani 1 1 d U
H516 H 0.2771 0.2638 0.2229 0.045 Uiso 1 1 calc R
C618 C 0.4513(14) 0.8597(13) 0.2116(9) 0.036(4) Uani 1 1 d U
H618 H 0.4086 0.8147 0.1802 0.043 Uiso 1 1 calc R
C416 C 0.7986(15) 0.5648(12) 0.6387(10) 0.040(4) Uani 1 1 d U
H416 H 0.8390 0.6181 0.6525 0.048 Uiso 1 1 calc R
C517 C 0.2587(16) 0.3794(14) 0.2422(10) 0.044(4) Uani 1 1 d U
H517 H 0.1904 0.3647 0.2345 0.052 Uiso 1 1 calc R
C404 C 0.5733(15) 0.2786(13) 0.3508(8) 0.036(4) Uani 1 1 d U
H404 H 0.5701 0.2777 0.3105 0.043 Uiso 1 1 calc R
C310 C 0.4993(16) -0.0829(12) 0.6539(9) 0.040(4) Uani 1 1 d U
H310 H 0.4502 -0.1171 0.6641 0.048 Uiso 1 1 calc R
C515 C 0.4099(15) 0.3386(12) 0.2444(8) 0.038(4) Uani 1 1 d U
H515 H 0.4429 0.2972 0.2379 0.046 Uiso 1 1 calc R
C415 C 0.8374(15) 0.4983(12) 0.6401(10) 0.040(4) Uani 1 1 d U
H415 H 0.9033 0.5079 0.6569 0.048 Uiso 1 1 calc R
C417 C 0.7001(14) 0.5498(12) 0.6164(9) 0.035(4) Uani 1 1 d U
H417 H 0.6728 0.5938 0.6181 0.042 Uiso 1 1 calc R
C610 C 0.0602(15) 0.7585(13) 0.1554(8) 0.040(4) Uani 1 1 d U
H610 H 0.0013 0.7496 0.1292 0.048 Uiso 1 1 calc R
C305 C 0.8397(14) -0.0866(13) 0.4907(10) 0.039(4) Uani 1 1 d U
H305 H 0.8755 -0.1231 0.4962 0.046 Uiso 1 1 calc R
C608 C 0.2165(13) 0.8437(11) 0.2087(7) 0.026(2) Uani 1 1 d U
H608 H 0.2634 0.8934 0.2190 0.031 Uiso 1 1 calc R
C101 C 1.1440(13) 0.0938(11) 0.3126(8) 0.030(4) Uani 1 1 d DU
C808 C 0.0515(15) 0.6767(14) 0.4519(8) 0.037(4) Uani 1 1 d U
H808 H 0.0476 0.6341 0.4675 0.045 Uiso 1 1 calc R
C102 C 1.1590(13) 0.0528(11) 0.2549(8) 0.030(4) Uani 1 1 d DU
H102 H 1.1057 0.0183 0.2242 0.036 Uiso 1 1 calc R
C103 C 1.2540(15) 0.0623(12) 0.2417(9) 0.036(4) Uani 1 1 d DU
H103 H 1.2622 0.0338 0.2022 0.043 Uiso 1 1 calc R
C104 C 1.3347(14) 0.1122(13) 0.2851(9) 0.038(4) Uani 1 1 d DU
H104 H 1.3967 0.1165 0.2751 0.045 Uiso 1 1 calc R
C405 C 0.5339(15) 0.3308(12) 0.3905(8) 0.034(4) Uani 1 1 d U
H405 H 0.5015 0.3645 0.3770 0.040 Uiso 1 1 calc R
C105 C 1.3248(14) 0.1578(14) 0.3459(9) 0.038(4) Uani 1 1 d DU
H105 H 1.3787 0.1922 0.3761 0.046 Uiso 1 1 calc R
C318 C 0.8614(15) 0.0789(12) 0.6977(8) 0.034(3) Uani 1 1 d U
H318 H 0.8141 0.0322 0.6947 0.040 Uiso 1 1 calc R
C106 C 1.2281(13) 0.1474(12) 0.3574(8) 0.027(4) Uani 1 1 d DU
H106 H 1.2188 0.1771 0.3962 0.032 Uiso 1 1 calc R
C107 C 0.9570(14) -0.0186(10) 0.2980(6) 0.025(3) Uani 1 1 d DU
C108 C 1.0085(16) -0.0797(12) 0.2931(7) 0.040(4) Uani 1 1 d DU
H108 H 1.0767 -0.0659 0.3015 0.048 Uiso 1 1 calc R
C109 C 0.9539(16) -0.1628(12) 0.2752(7) 0.039(4) Uani 1 1 d DU
H109 H 0.9869 -0.2040 0.2709 0.046 Uiso 1 1 calc R
C705 C 0.0651(18) 0.4096(13) 0.6519(10) 0.047(5) Uani 1 1 d U
H705 H 0.0178 0.3603 0.6309 0.056 Uiso 1 1 calc R
C110 C 0.8542(17) -0.1835(12) 0.2640(8) 0.042(4) Uani 1 1 d DU
H110 H 0.8204 -0.2385 0.2530 0.050 Uiso 1 1 calc R
C511 C 0.4780(14) 0.6511(14) 0.4972(9) 0.039(4) Uani 1 1 d U
H511 H 0.4522 0.6865 0.5262 0.047 Uiso 1 1 calc R
C111 C 0.8024(16) -0.1250(11) 0.2686(9) 0.036(4) Uani 1 1 d DU
H111 H 0.7341 -0.1403 0.2608 0.043 Uiso 1 1 calc R
C112 C 0.8539(14) -0.0410(10) 0.2855(7) 0.026(3) Uani 1 1 d DU
H112 H 0.8195 -0.0009 0.2883 0.031 Uiso 1 1 calc R
C418 C 0.6399(13) 0.4685(11) 0.5910(8) 0.029(3) Uani 1 1 d U
H418 H 0.5737 0.4586 0.5746 0.035 Uiso 1 1 calc R
C113 C 1.0308(13) 0.1179(12) 0.4093(7) 0.028(4) Uani 1 1 d DU
C704 C 0.0872(19) 0.4418(14) 0.7165(10) 0.058(6) Uani 1 1 d U
H704 H 0.0540 0.4134 0.7387 0.069 Uiso 1 1 calc R
C114 C 1.0359(14) 0.0582(13) 0.4383(9) 0.044(5) Uani 1 1 d DU
H114 H 1.0316 0.0040 0.4141 0.053 Uiso 1 1 calc R
C616 C 0.5990(17) 0.9727(14) 0.2424(10) 0.050(5) Uani 1 1 d U
H616 H 0.6530 1.0021 0.2325 0.060 Uiso 1 1 calc R
C115 C 1.0471(16) 0.0795(15) 0.5002(10) 0.055(6) Uani 1 1 d DU
H115 H 1.0514 0.0396 0.5178 0.066 Uiso 1 1 calc R
C116 C 1.0521(15) 0.1582(15) 0.5379(8) 0.043(4) Uani 1 1 d DU
H116 H 1.0567 0.1722 0.5803 0.051 Uiso 1 1 calc R
C316 C 1.0215(16) 0.1688(13) 0.7425(9) 0.043(4) Uani 1 1 d U
H316 H 1.0811 0.1824 0.7693 0.051 Uiso 1 1 calc R
C409 C 0.3078(14) 0.2416(13) 0.5446(8) 0.037(4) Uani 1 1 d U
H409 H 0.2529 0.2059 0.5158 0.044 Uiso 1 1 calc R
C117 C 1.0501(15) 0.2162(14) 0.5090(8) 0.042(5) Uani 1 1 d DU
H117 H 1.0570 0.2707 0.5336 0.051 Uiso 1 1 calc R
C118 C 1.0386(15) 0.1974(13) 0.4474(8) 0.040(4) Uani 1 1 d DU
H118 H 1.0359 0.2382 0.4306 0.048 Uiso 1 1 calc R
C706 C 0.1176(15) 0.4548(12) 0.6190(10) 0.041(4) Uani 1 1 d U
H706 H 0.1043 0.4349 0.5761 0.049 Uiso 1 1 calc R
C315 C 1.0062(14) 0.2176(12) 0.7074(8) 0.033(4) Uani 1 1 d U
H315 H 1.0548 0.2639 0.7111 0.039 Uiso 1 1 calc R
C804 C 0.226(2) 1.0614(12) 0.6431(8) 0.048(4) Uani 1 1 d U
H804 H 0.2566 1.1173 0.6554 0.058 Uiso 1 1 calc R
C805 C 0.2806(17) 1.0055(13) 0.6330(9) 0.043(4) Uani 1 1 d U
H805 H 0.3479 1.0233 0.6360 0.051 Uiso 1 1 calc R
C505 C 0.7801(15) 0.6331(16) 0.3162(12) 0.051(5) Uani 1 1 d U
H505 H 0.8376 0.6601 0.3455 0.062 Uiso 1 1 calc R
C709 C 0.5309(14) 0.7287(13) 0.6870(8) 0.039(4) Uani 1 1 d U
H709 H 0.5681 0.7814 0.6931 0.047 Uiso 1 1 calc R
C609 C 0.1322(14) 0.8293(12) 0.1680(8) 0.036(4) Uani 1 1 d U
H609 H 0.1238 0.8670 0.1489 0.043 Uiso 1 1 calc R
C514 C 0.4630(14) 0.4212(12) 0.2644(7) 0.033(4) Uani 1 1 d U
H514 H 0.5313 0.4349 0.2711 0.040 Uiso 1 1 calc R
C502 C 0.6085(16) 0.5507(14) 0.2303(9) 0.041(4) Uani 1 1 d U
H502 H 0.5517 0.5246 0.2002 0.049 Uiso 1 1 calc R
C403 C 0.6191(15) 0.2258(13) 0.3703(8) 0.039(4) Uani 1 1 d U
H403 H 0.6450 0.1884 0.3429 0.047 Uiso 1 1 calc R
C510 C 0.5264(15) 0.5997(13) 0.5132(8) 0.036(4) Uani 1 1 d U
H510 H 0.5332 0.5988 0.5531 0.043 Uiso 1 1 calc R
C711 C 0.5189(13) 0.5991(12) 0.6995(7) 0.033(4) Uani 1 1 d U
H711 H 0.5492 0.5632 0.7116 0.040 Uiso 1 1 calc R
C815 C -0.2144(15) 0.7330(15) 0.5506(11) 0.048(5) Uani 1 1 d U
H815 H -0.2665 0.7067 0.5172 0.057 Uiso 1 1 calc R
C703 C 0.1550(16) 0.5125(12) 0.7468(9) 0.043(4) Uani 1 1 d U
H703 H 0.1677 0.5320 0.7897 0.051 Uiso 1 1 calc R
C816 C -0.2331(19) 0.7669(16) 0.6070(12) 0.053(5) Uani 1 1 d U
H816 H -0.2974 0.7655 0.6121 0.064 Uiso 1 1 calc R
C712 C 0.4184(14) 0.5745(13) 0.6728(8) 0.036(4) Uani 1 1 d U
H712 H 0.3804 0.5236 0.6702 0.043 Uiso 1 1 calc R
C509 C 0.5661(16) 0.5478(12) 0.4683(8) 0.040(4) Uani 1 1 d U
H509 H 0.6003 0.5128 0.4785 0.048 Uiso 1 1 calc R
C309 C 0.5234(15) -0.1070(13) 0.5977(10) 0.039(4) Uani 1 1 d U
H309 H 0.4914 -0.1592 0.5694 0.047 Uiso 1 1 calc R
C802 C 0.0796(16) 0.9515(13) 0.6159(8) 0.038(4) Uani 1 1 d U
H802 H 0.0116 0.9331 0.6085 0.046 Uiso 1 1 calc R
C408 C 0.3983(14) 0.2476(13) 0.5290(9) 0.034(4) Uani 1 1 d U
H408 H 0.4042 0.2164 0.4897 0.041 Uiso 1 1 calc R
C7A C 0.8463(18) 0.4359(15) 0.0710(10) 0.052(5) Uiso 1 1 d U
C7B C 0.9147(19) 0.4614(16) 0.0351(11) 0.061(6) Uiso 1 1 d U
H7B1 H 0.9343 0.4145 0.0105 0.092 Uiso 1 1 calc R
H7B2 H 0.9714 0.5019 0.0623 0.092 Uiso 1 1 calc R
H7B3 H 0.8837 0.4848 0.0085 0.092 Uiso 1 1 calc R
C5A C 0.7580(16) 0.6635(13) 0.1037(9) 0.044(5) Uiso 1 1 d U
C710 C 0.5719(14) 0.6782(14) 0.7074(8) 0.040(4) Uani 1 1 d U
H710 H 0.6373 0.6963 0.7274 0.048 Uiso 1 1 calc R
C6B C 0.5962(17) 0.4396(15) 0.0176(10) 0.058(6) Uiso 1 1 d U
H6B1 H 0.6399 0.4849 0.0509 0.087 Uiso 1 1 calc R
H6B2 H 0.5494 0.4595 -0.0029 0.087 Uiso 1 1 calc R
H6B3 H 0.6331 0.4135 -0.0113 0.087 Uiso 1 1 calc R
C317 C 0.9493(17) 0.1007(13) 0.7379(9) 0.051(5) Uani 1 1 d U
H317 H 0.9603 0.0694 0.7621 0.062 Uiso 1 1 calc R
C504 C 0.7847(18) 0.5918(17) 0.2569(12) 0.057(5) Uani 1 1 d U
H504 H 0.8455 0.5928 0.2455 0.068 Uiso 1 1 calc R
C617 C 0.5352(15) 0.9084(13) 0.1995(9) 0.040(4) Uani 1 1 d U
H617 H 0.5456 0.8940 0.1592 0.048 Uiso 1 1 calc R
C5B C 0.677(2) 0.7019(17) 0.1216(12) 0.068(7) Uiso 1 1 d U
H5B1 H 0.6210 0.6775 0.0888 0.102 Uiso 1 1 calc R
H5B2 H 0.6981 0.7600 0.1295 0.102 Uiso 1 1 calc R
H5B3 H 0.6610 0.6932 0.1583 0.102 Uiso 1 1 calc R
C6A C 0.546(2) 0.3815(17) 0.0412(12) 0.067(6) Uiso 1 1 d U
C503 C 0.7011(17) 0.5489(16) 0.2141(11) 0.051(5) Uani 1 1 d U
H503 H 0.7051 0.5183 0.1742 0.062 Uiso 1 1 calc R
C8B C 0.385(3) 0.164(2) 0.7960(15) 0.093(9) Uiso 1 1 d U
H8B1 H 0.3549 0.1361 0.7532 0.139 Uiso 1 1 calc R
H8B2 H 0.4202 0.1296 0.8096 0.139 Uiso 1 1 calc R
H8B3 H 0.4303 0.2150 0.8010 0.139 Uiso 1 1 calc R
C803 C 0.124(2) 1.0342(15) 0.6349(11) 0.062(5) Uani 1 1 d U
H803 H 0.0860 1.0722 0.6423 0.075 Uiso 1 1 calc R
C8A C 0.318(4) 0.178(3) 0.8285(19) 0.120(12) Uiso 1 1 d U
C11A C 0.299(3) 0.350(2) 0.7993(15) 0.085(8) Uiso 1 1 d U
C201 C 0.7459(14) 0.2364(12) 0.2202(7) 0.032(4) Uani 1 1 d DU
C202 C 0.7127(16) 0.2836(13) 0.1900(8) 0.043(4) Uani 1 1 d DU
H202 H 0.7541 0.3319 0.1903 0.052 Uiso 1 1 calc R
C203 C 0.6132(18) 0.2569(14) 0.1579(9) 0.059(6) Uani 1 1 d DU
H203 H 0.5880 0.2883 0.1379 0.071 Uiso 1 1 calc R
C204 C 0.5546(17) 0.1835(14) 0.1571(10) 0.051(5) Uani 1 1 d DU
H204 H 0.4908 0.1640 0.1344 0.061 Uiso 1 1 calc R
C205 C 0.5892(16) 0.1398(14) 0.1889(8) 0.042(4) Uani 1 1 d DU
H205 H 0.5481 0.0924 0.1901 0.051 Uiso 1 1 calc R
C206 C 0.6853(14) 0.1654(13) 0.2195(7) 0.032(4) Uani 1 1 d DU
H206 H 0.7093 0.1339 0.2401 0.038 Uiso 1 1 calc R
C207 C 0.8548(12) 0.3527(12) 0.3387(10) 0.034(4) Uani 1 1 d DU
C209 C 0.8687(16) 0.4067(13) 0.4464(11) 0.045(5) Uani 1 1 d DU
H209 H 0.8893 0.4035 0.4847 0.054 Uiso 1 1 calc R
C210 C 0.8225(18) 0.4709(14) 0.4439(11) 0.053(6) Uani 1 1 d DU
H210 H 0.8110 0.5086 0.4789 0.064 Uiso 1 1 calc R
C211 C 0.7963(17) 0.4718(14) 0.3847(11) 0.052(5) Uani 1 1 d DU
H211 H 0.7684 0.5130 0.3795 0.062 Uiso 1 1 calc R
C212 C 0.8102(18) 0.4158(15) 0.3366(11) 0.051(5) Uani 1 1 d DU
H212 H 0.7890 0.4180 0.2980 0.061 Uiso 1 1 calc R
C213 C 0.9381(14) 0.3320(13) 0.2247(10) 0.040(4) Uani 1 1 d DU
C214 C 0.9921(14) 0.4135(13) 0.2560(11) 0.047(4) Uani 1 1 d DU
H214 H 0.9935 0.4420 0.2973 0.057 Uiso 1 1 calc R
C215 C 1.0460(14) 0.4492(15) 0.2174(14) 0.056(5) Uani 1 1 d DU
H215 H 1.0829 0.5037 0.2346 0.067 Uiso 1 1 calc R
C216 C 1.0450(17) 0.4070(17) 0.1580(13) 0.061(5) Uani 1 1 d DU
H216 H 1.0833 0.4323 0.1362 0.073 Uiso 1 1 calc R
C217 C 0.9887(16) 0.3273(15) 0.1287(11) 0.055(5) Uani 1 1 d DU
H217 H 0.9863 0.2997 0.0870 0.066 Uiso 1 1 calc R
C218 C 0.9339(15) 0.2878(13) 0.1639(9) 0.041(4) Uani 1 1 d DU
H218 H 0.8964 0.2335 0.1459 0.049 Uiso 1 1 calc R
C008 C 0.8842(14) 0.3491(12) 0.3942(10) 0.045(5) Uani 1 1 d DU
H008 H 0.9147 0.3085 0.3977 0.054 Uiso 1 1 calc R
B205 B 0.5943(16) 0.3369(13) 0.7694(9) 0.034(4) Uani 1 1 d U
H1 H 0.5170 0.3141 0.7456 0.040 Uiso 1 1 calc R
B209 B 0.6378(17) 0.4374(15) 0.8260(10) 0.038(3) Uani 1 1 d U
H2 H 0.5869 0.4770 0.8362 0.046 Uiso 1 1 calc R
B204 B 0.6868(15) 0.4205(12) 0.7549(8) 0.027(3) Uani 1 1 d U
H3 H 0.6686 0.4509 0.7222 0.032 Uiso 1 1 calc R
B203 B 0.8138(17) 0.4036(15) 0.7710(9) 0.036(4) Uani 1 1 d U
H4 H 0.8745 0.4224 0.7489 0.043 Uiso 1 1 calc R
B201 B 0.6673(17) 0.2696(14) 0.7955(8) 0.034(3) Uani 1 1 d U
H5 H 0.6369 0.2043 0.7887 0.041 Uiso 1 1 calc R
B206 B 0.7477(18) 0.3378(16) 0.8642(10) 0.042(4) Uani 1 1 d U
H6 H 0.7690 0.3139 0.9005 0.051 Uiso 1 1 calc R
B302 B 0.3344(16) 0.7888(14) 0.8095(9) 0.033(3) Uani 1 1 d U
H7 H 0.3660 0.7352 0.7979 0.040 Uiso 1 1 calc R
B301 B 0.1996(16) 0.7778(14) 0.8116(9) 0.034(3) Uani 1 1 d U
H8 H 0.1462 0.7184 0.8014 0.041 Uiso 1 1 calc R
B310 B 0.196(2) 0.8698(17) 0.8730(11) 0.049(4) Uani 1 1 d U
H9 H 0.1380 0.8678 0.9004 0.059 Uiso 1 1 calc R
B304 B 0.282(2) 0.9336(12) 0.7811(9) 0.041(4) Uani 1 1 d U
H10 H 0.2795 0.9721 0.7523 0.049 Uiso 1 1 calc R
B404 B 0.2730(15) 0.6490(14) 0.0932(9) 0.032(3) Uani 1 1 d U
H11 H 0.2507 0.7067 0.1119 0.038 Uiso 1 1 calc R
B409 B 0.3059(14) 0.6216(14) 0.0191(9) 0.031(3) Uani 1 1 d U
H12 H 0.3062 0.6617 -0.0086 0.037 Uiso 1 1 calc R
B408 B 0.1949(16) 0.5651(13) 0.0335(9) 0.034(3) Uani 1 1 d U
H13 H 0.1226 0.5699 0.0145 0.041 Uiso 1 1 calc R
B410 B 0.3911(16) 0.5600(13) 0.0187(9) 0.029(3) Uani 1 1 d U
H14 H 0.4475 0.5603 -0.0099 0.035 Uiso 1 1 calc R
B403 B 0.2131(14) 0.5541(13) 0.1061(8) 0.029(3) Uani 1 1 d U
H15 H 0.1543 0.5518 0.1328 0.034 Uiso 1 1 calc R
B401 B 0.4212(16) 0.5478(13) 0.0890(8) 0.029(3) Uani 1 1 d U
H16 H 0.4941 0.5410 0.1048 0.035 Uiso 1 1 calc R
B402 B 0.3036(15) 0.4869(13) 0.1018(8) 0.028(3) Uani 1 1 d U
H17 H 0.3018 0.4410 0.1246 0.034 Uiso 1 1 calc R
B405 B 0.4030(15) 0.6482(13) 0.0822(9) 0.028(3) Uani 1 1 d U
H30 H 0.4628 0.7040 0.0931 0.034 Uiso 1 1 calc R
B407 B 0.2096(17) 0.4708(15) 0.0384(10) 0.038(3) Uani 1 1 d U
H40 H 0.1480 0.4153 0.0231 0.046 Uiso 1 1 calc R
B411 B 0.2635(17) 0.5123(14) -0.0138(9) 0.037(3) Uani 1 1 d U
H41 H 0.2361 0.4824 -0.0639 0.045 Uiso 1 1 calc R
B406 B 0.3336(16) 0.4673(13) 0.0285(8) 0.030(3) Uani 1 1 d U
H42 H 0.3521 0.4089 0.0060 0.036 Uiso 1 1 calc R
B202 B 0.7991(18) 0.3131(15) 0.7953(10) 0.039(4) Uani 1 1 d U
H47 H 0.8516 0.2746 0.7881 0.047 Uiso 1 1 calc R
B207 B 0.8316(18) 0.4148(14) 0.8509(9) 0.036(3) Uani 1 1 d U
H48 H 0.9066 0.4407 0.8784 0.044 Uiso 1 1 calc R
B210 B 0.6284(17) 0.3496(15) 0.8482(9) 0.040(4) Uani 1 1 d U
H49 H 0.5712 0.3322 0.8731 0.048 Uiso 1 1 calc R
B208 B 0.7663(16) 0.4788(14) 0.8288(9) 0.035(3) Uani 1 1 d U
H50 H 0.7982 0.5454 0.8416 0.042 Uiso 1 1 calc R
B211 B 0.7276(18) 0.4359(15) 0.8827(9) 0.041(4) Uani 1 1 d U
H51 H 0.7347 0.4756 0.9309 0.050 Uiso 1 1 calc R
B303 B 0.3847(18) 0.8827(15) 0.7894(10) 0.041(4) Uani 1 1 d U
H53 H 0.4469 0.8885 0.7656 0.049 Uiso 1 1 calc R
B305 B 0.168(2) 0.8670(17) 0.7948(12) 0.051(5) Uani 1 1 d U
H54 H 0.0928 0.8635 0.7737 0.062 Uiso 1 1 calc R
B309 B 0.242(2) 0.9589(16) 0.8547(10) 0.054(4) Uani 1 1 d U
H55 H 0.2130 1.0135 0.8705 0.064 Uiso 1 1 calc R
B308 B 0.370(2) 0.9686(15) 0.8515(10) 0.049(4) Uani 1 1 d U
H56 H 0.4223 1.0292 0.8656 0.058 Uiso 1 1 calc R
B311 B 0.317(2) 0.9287(15) 0.9065(10) 0.047(4) Uani 1 1 d U
H57 H 0.3379 0.9642 0.9563 0.056 Uiso 1 1 calc R
B306 B 0.2940(16) 0.8226(14) 0.8802(9) 0.035(3) Uani 1 1 d U
H58 H 0.2990 0.7891 0.9124 0.042 Uiso 1 1 calc R
B307 B 0.3989(18) 0.8820(14) 0.8666(10) 0.041(3) Uani 1 1 d U
H59 H 0.4729 0.8871 0.8903 0.049 Uiso 1 1 calc R
B101 B 0.9841(16) -0.0055(14) 0.1069(8) 0.032(3) Uani 1 1 d U
H101 H 1.0616 0.0109 0.1295 0.038 Uiso 1 1 calc R
B102 B 0.8829(17) -0.0761(13) 0.1249(8) 0.034(4) Uani 1 1 d U
H10A H 0.8958 -0.1068 0.1583 0.041 Uiso 1 1 calc R
B103 B 0.7678(17) -0.0415(15) 0.1100(10) 0.036(4) Uani 1 1 d U
H10B H 0.7064 -0.0500 0.1341 0.043 Uiso 1 1 calc R
B104 B 0.7981(16) 0.0478(14) 0.0822(9) 0.033(3) Uani 1 1 d U
H10C H 0.7577 0.0959 0.0881 0.039 Uiso 1 1 calc R
B105 B 0.9361(16) 0.0663(13) 0.0808(9) 0.029(3) Uani 1 1 d U
H10D H 0.9831 0.1266 0.0857 0.035 Uiso 1 1 calc R
B106 B 0.9246(18) -0.1071(14) 0.0555(8) 0.038(4) Uani 1 1 d U
H10E H 0.9639 -0.1560 0.0464 0.046 Uiso 1 1 calc R
B107 B 0.7943(19) -0.1274(14) 0.0579(9) 0.042(4) Uani 1 1 d U
H107 H 0.7493 -0.1895 0.0505 0.050 Uiso 1 1 calc R
B108 B 0.7457(17) -0.0552(15) 0.0299(10) 0.039(4) Uani 1 1 d U
H10F H 0.6703 -0.0714 0.0038 0.046 Uiso 1 1 calc R
B109 B 0.8433(18) 0.0065(14) 0.0136(9) 0.036(4) Uani 1 1 d U
H10G H 0.8305 0.0316 -0.0233 0.043 Uiso 1 1 calc R
B110 B 0.9507(16) -0.0257(13) 0.0292(8) 0.033(3) Uani 1 1 d U
H11A H 1.0085 -0.0228 0.0018 0.040 Uiso 1 1 calc R
B111 B 0.8401(16) -0.0972(14) -0.0046(9) 0.033(3) Uani 1 1 d U
H11B H 0.8252 -0.1397 -0.0527 0.040 Uiso 1 1 calc R
O1 O 0.7988(9) 0.1446(9) 0.3690(6) 0.036(3) Uani 1 1 d .
O2 O 0.8432(10) 0.2454(9) 0.5284(6) 0.037(3) Uani 1 1 d .
O3 O 0.3043(11) 0.7417(8) 0.5236(6) 0.036(3) Uani 1 1 d .
O4 O 0.2365(10) 0.6341(9) 0.3464(7) 0.041(3) Uani 1 1 d .
N1 N 1.0198(13) 0.6818(11) 0.9374(7) 0.043(4) Uani 1 1 d U
N2 N 0.6521(16) 0.1488(14) 0.9546(9) 0.064(5) Uani 1 1 d U
N3 N 0.2236(14) 0.1718(11) 1.0249(8) 0.052(4) Uani 1 1 d U
N4 N 0.5532(14) 0.6870(13) 0.9113(8) 0.058(4) Uani 1 1 d U
N5 N 0.815(2) 0.6323(17) 0.0888(11) 0.089(7) Uiso 1 1 d U
N6 N 0.511(2) 0.3371(17) 0.0634(11) 0.089(7) Uiso 1 1 d U
N7 N 0.792(2) 0.4131(16) 0.0988(11) 0.087(7) Uiso 1 1 d U
N8 N 0.252(3) 0.195(3) 0.8571(18) 0.149(13) Uiso 1 1 d U
N9 N 0.3570(18) 1.0117(17) 0.1117(11) 0.082(7) Uiso 1 1 d U
N11 N 0.243(3) 0.310(2) 0.7526(15) 0.118(10) Uiso 1 1 d U
N12 N 0.757(4) 0.949(3) 0.762(2) 0.194(18) Uiso 1 1 d U
C13B C 0.048(2) 0.3234(18) 0.8927(12) 0.076(7) Uiso 1 1 d U
H13A H 0.0517 0.3798 0.9162 0.114 Uiso 1 1 calc R
H13B H 0.0119 0.3094 0.8517 0.114 Uiso 1 1 calc R
H13C H 0.1128 0.3161 0.8909 0.114 Uiso 1 1 calc R
C13A C 0.000(4) 0.273(3) 0.921(2) 0.127(15) Uiso 1 1 d U
N13 N -0.035(4) 0.233(3) 0.944(2) 0.179(18) Uiso 1 1 d U
Ir2 Ir 0.66795(4) 0.19734(4) 0.58304(3) 0.01956(14) Uani 1 1 d .
Ir1 Ir 0.94408(4) 0.17522(4) 0.28859(3) 0.02116(15) Uani 1 1 d .
Ir3 Ir 0.16935(4) 0.69717(4) 0.60598(3) 0.01985(14) Uani 1 1 d .
Ir4 Ir 0.41245(4) 0.69579(4) 0.29431(3) 0.01939(14) Uani 1 1 d .
P1 P 1.0211(3) 0.0904(3) 0.3264(2) 0.0230(10) Uani 1 1 d .
P2 P 0.8710(4) 0.2739(3) 0.2676(2) 0.0278(11) Uani 1 1 d .
P3 P 0.7320(4) 0.0931(3) 0.6012(2) 0.0241(11) Uani 1 1 d .
P4 P 0.6046(3) 0.2971(3) 0.55596(19) 0.0202(10) Uani 1 1 d .
P6 P 0.3493(3) 0.8084(3) 0.2904(2) 0.0212(10) Uani 1 1 d .
P8 P 0.0826(4) 0.7834(3) 0.5765(2) 0.0232(10) Uani 1 1 d .
P5 P 0.4823(4) 0.5924(3) 0.3101(2) 0.0219(10) Uani 1 1 d .
P7 P 0.2464(4) 0.5932(3) 0.6115(2) 0.0225(10) Uani 1 1 d .
Sn2 Sn 0.69841(9) 0.28713(8) 0.70233(5) 0.0266(3) Uani 1 1 d .
Sn1 Sn 0.89534(9) 0.06529(8) 0.17530(5) 0.0277(3) Uani 1 1 d .
Sn4 Sn 0.36354(9) 0.62416(7) 0.17299(5) 0.0247(3) Uani 1 1 d .
Sn3 Sn 0.24060(9) 0.79400(7) 0.72124(5) 0.0250(3) Uani 1 1 d .

loop_
_atom_site_aniso_label
_atom_site_aniso_U_11
_atom_site_aniso_U_22
_atom_site_aniso_U_33
_atom_site_aniso_U_23
_atom_site_aniso_U_13
_atom_site_aniso_U_12
C1 0.018(7) 0.030(7) 0.054(8) 0.026(7) 0.000(7) 0.009(6)
C2 0.024(6) 0.027(7) 0.055(7) 0.019(6) 0.004(6) -0.007(6)
C4 0.018(7) 0.030(7) 0.054(8) 0.026(7) 0.000(7) 0.009(6)
C3 0.012(6) 0.036(8) 0.055(7) 0.014(6) 0.004(6) -0.014(6)
C807 0.008(7) 0.045(9) 0.028(7) 0.016(6) 0.006(6) 0.010(8)
C713 0.022(9) 0.017(8) 0.031(7) 0.007(7) 0.013(7) 0.005(7)
C12 0.019(9) 0.036(11) 0.046(9) 0.024(9) 0.006(8) 0.015(8)
C10 0.041(12) 0.028(11) 0.040(10) 0.023(9) 0.006(9) 0.018(10)
C602 0.034(10) 0.029(9) 0.039(8) 0.026(7) 0.013(8) 0.006(8)
C507 0.025(9) 0.027(9) 0.026(7) 0.010(7) 0.004(7) 0.005(7)
C14 0.044(13) 0.069(16) 0.058(12) 0.036(12) 0.017(9) 0.022(11)
C707 0.012(7) 0.027(8) 0.017(7) 0.001(7) 0.001(6) 0.007(6)
C612 0.026(6) 0.031(7) 0.026(5) 0.009(5) 0.016(4) 0.015(5)
C15 0.081(17) 0.056(12) 0.060(12) 0.035(9) 0.052(11) 0.037(11)
C601 0.021(9) 0.016(8) 0.030(7) 0.009(7) -0.002(7) 0.005(7)
C16 0.059(12) 0.038(12) 0.046(10) 0.018(9) 0.035(9) 0.014(9)
C8 0.026(10) 0.041(12) 0.042(8) 0.013(8) 0.003(9) -0.018(9)
C17 0.049(11) 0.063(12) 0.057(11) 0.036(9) 0.016(8) 0.015(9)
C314 0.039(6) 0.032(7) 0.036(6) 0.019(5) 0.009(5) 0.011(5)
C9 0.007(8) 0.031(10) 0.049(8) 0.014(8) 0.003(7) 0.003(7)
C716 0.027(10) 0.039(10) 0.032(7) -0.001(7) 0.011(8) -0.003(8)
C401 0.041(11) 0.033(10) 0.020(7) 0.012(7) 0.011(7) 0.013(8)
C302 0.048(12) 0.020(9) 0.036(8) 0.014(7) 0.007(8) -0.001(8)
C20 0.074(19) 0.08(2) 0.18(3) 0.08(2) -0.004(17) 0.014(15)
C508 0.032(10) 0.021(8) 0.022(6) 0.018(6) 0.006(7) 0.003(7)
C21 0.17(3) 0.19(4) 0.059(13) 0.029(14) 0.008(14) 0.09(2)
C301 0.024(9) 0.024(9) 0.034(7) 0.017(7) 0.009(7) 0.003(7)
C22 0.062(14) 0.088(19) 0.084(15) 0.049(13) 0.001(12) -0.018(12)
C413 0.018(7) 0.026(7) 0.020(7) 0.005(7) 0.011(6) 0.002(6)
C5 0.012(6) 0.036(8) 0.055(7) 0.014(6) 0.004(6) -0.014(6)
C23 0.082(19) 0.060(17) 0.095(17) 0.042(14) -0.050(14) -0.038(13)
C813 0.023(7) 0.056(12) 0.039(8) 0.035(8) 0.011(6) 0.025(8)
C814 0.031(8) 0.035(10) 0.049(8) 0.032(8) 0.012(6) 0.014(8)
C313 0.026(8) 0.033(9) 0.021(7) 0.016(7) 0.009(6) 0.008(6)
C406 0.055(12) 0.040(11) 0.035(8) 0.023(8) 0.023(9) 0.025(9)
C6 0.024(6) 0.027(7) 0.055(7) 0.019(6) 0.004(6) -0.007(6)
C718 0.032(10) 0.018(9) 0.031(7) -0.002(6) -0.010(7) 0.003(7)
C30 0.096(17) 0.13(2) 0.076(17) 0.051(16) -0.021(14) -0.03(2)
C715 0.039(11) 0.034(11) 0.051(9) -0.002(8) 0.005(9) 0.031(9)
C31 0.11(2) 0.12(2) 0.076(16) 0.062(17) 0.015(14) 0.01(2)
C32 0.19(4) 0.053(13) 0.17(3) 0.003(13) 0.03(2) 0.05(2)
C11 0.045(12) 0.044(12) 0.040(8) 0.014(9) -0.005(8) 0.020(10)
C806 0.032(7) 0.034(8) 0.032(8) 0.024(8) 0.009(8) 0.009(7)
C33 0.098(16) 0.14(3) 0.061(16) 0.001(16) 0.045(13) 0.02(2)
C7 0.025(9) 0.015(9) 0.026(8) 0.001(7) 0.021(8) 0.005(7)
C801 0.024(7) 0.040(8) 0.018(7) 0.021(7) 0.002(6) 0.005(6)
C518 0.027(8) 0.034(8) 0.031(8) 0.017(7) 0.008(7) 0.011(7)
C607 0.023(8) 0.038(9) 0.020(7) 0.008(7) 0.013(6) 0.007(6)
C40 0.041(14) 0.10(2) 0.074(15) 0.032(14) 0.002(11) -0.004(12)
C411 0.020(7) 0.035(9) 0.022(7) 0.007(6) 0.001(5) 0.013(7)
C41 0.050(13) 0.061(14) 0.074(14) 0.016(10) -0.011(11) 0.002(9)
C407 0.021(7) 0.027(9) 0.037(7) 0.024(7) 0.013(6) 0.007(6)
C42 0.058(14) 0.077(17) 0.054(13) 0.005(11) 0.003(10) 0.021(12)
C43 0.059(17) 0.047(14) 0.095(16) 0.011(10) 0.028(13) 0.006(11)
C812 0.015(9) 0.044(8) 0.028(7) 0.013(6) -0.011(7) -0.008(8)
C809 0.022(8) 0.043(8) 0.029(6) 0.011(6) 0.014(7) 0.019(8)
C412 0.014(7) 0.043(10) 0.039(7) 0.025(7) 0.011(6) 0.007(7)
C714 0.048(12) 0.035(10) 0.031(7) 0.009(7) 0.002(8) 0.020(9)
C513 0.029(7) 0.022(7) 0.012(7) 0.004(6) -0.002(7) 0.006(6)
C306 0.031(10) 0.025(10) 0.046(8) 0.018(7) 0.009(8) 0.006(8)
C312 0.046(11) 0.023(8) 0.033(7) 0.016(6) 0.017(8) 0.005(7)
C304 0.040(11) 0.038(11) 0.046(8) 0.012(8) 0.010(9) 0.005(8)
C303 0.033(10) 0.062(13) 0.029(7) 0.022(8) 0.000(7) 0.012(9)
C506 0.026(9) 0.051(12) 0.068(10) 0.027(9) 0.008(7) 0.019(9)
C818 0.045(9) 0.055(13) 0.049(8) 0.032(9) 0.021(8) 0.014(10)
C603 0.039(11) 0.029(9) 0.031(7) 0.016(7) 0.007(8) 0.000(8)
C604 0.047(12) 0.037(10) 0.039(8) 0.021(8) 0.010(8) 0.008(9)
C614 0.024(9) 0.032(10) 0.049(8) 0.015(7) -0.005(7) 0.002(7)
C311 0.052(12) 0.032(9) 0.040(8) 0.021(6) 0.019(8) 0.006(8)
C410 0.024(7) 0.039(11) 0.035(8) 0.015(7) 0.008(6) -0.002(7)
C605 0.037(10) 0.012(8) 0.041(8) 0.010(6) 0.000(8) 0.009(7)
C810 0.030(10) 0.056(9) 0.022(7) 0.012(6) 0.003(7) 0.015(9)
C817 0.049(10) 0.063(14) 0.052(9) 0.028(10) 0.030(7) 0.023(11)
C501 0.019(7) 0.031(10) 0.045(8) 0.021(7) 0.018(6) 0.019(7)
C702 0.044(11) 0.033(10) 0.039(7) 0.019(7) 0.020(7) 0.011(7)
C701 0.018(8) 0.026(8) 0.034(7) 0.008(7) 0.003(6) 0.008(6)
C708 0.032(8) 0.029(8) 0.014(7) 0.007(7) 0.006(6) 0.009(7)
C611 0.020(8) 0.039(10) 0.042(10) 0.009(8) 0.007(7) 0.001(7)
C615 0.015(8) 0.049(12) 0.059(8) 0.015(9) -0.008(8) -0.004(7)
C811 0.037(11) 0.044(8) 0.027(7) 0.016(7) 0.004(8) -0.009(9)
C717 0.050(12) 0.038(11) 0.026(7) 0.008(7) 0.000(8) 0.004(9)
C606 0.035(10) 0.020(9) 0.045(8) 0.017(7) 0.013(8) 0.011(8)
C613 0.021(7) 0.019(8) 0.029(7) 0.016(6) 0.006(6) 0.014(6)
C307 0.039(10) 0.028(8) 0.030(7) 0.016(6) 0.011(7) 0.013(7)
C308 0.036(10) 0.034(9) 0.030(7) 0.019(6) 0.008(7) -0.003(8)
C402 0.029(9) 0.037(10) 0.032(7) 0.013(7) 0.013(7) 0.019(8)
C414 0.026(8) 0.025(7) 0.046(10) 0.015(8) 0.009(8) 0.001(7)
C512 0.027(9) 0.047(11) 0.034(8) 0.021(8) 0.014(7) 0.016(8)
C516 0.042(8) 0.028(8) 0.030(8) -0.001(8) -0.003(8) 0.002(7)
C618 0.027(9) 0.044(11) 0.039(7) 0.019(7) 0.011(7) 0.003(7)
C416 0.034(8) 0.014(7) 0.061(11) 0.008(8) 0.011(9) -0.009(7)
C517 0.036(9) 0.039(9) 0.057(11) 0.024(10) 0.003(9) 0.005(6)
C404 0.037(10) 0.043(11) 0.025(7) 0.013(7) -0.001(7) 0.010(8)
C310 0.051(11) 0.025(8) 0.055(9) 0.027(7) 0.020(8) 0.006(7)
C515 0.040(8) 0.027(7) 0.039(9) 0.005(8) -0.015(8) 0.013(7)
C415 0.026(8) 0.027(8) 0.060(11) 0.011(9) 0.009(8) -0.004(6)
C417 0.029(8) 0.022(7) 0.056(11) 0.016(8) 0.015(8) 0.003(7)
C610 0.033(9) 0.047(10) 0.033(9) 0.003(8) -0.004(7) 0.018(6)
C305 0.029(10) 0.035(10) 0.059(9) 0.022(8) 0.014(8) 0.014(8)
C608 0.026(6) 0.031(7) 0.026(5) 0.009(5) 0.016(4) 0.015(5)
C101 0.024(7) 0.032(10) 0.033(7) 0.013(7) 0.006(6) 0.005(7)
C808 0.040(10) 0.047(8) 0.034(7) 0.016(7) 0.007(8) 0.026(9)
C102 0.019(7) 0.037(10) 0.033(7) 0.014(7) 0.001(6) 0.007(7)
C103 0.038(9) 0.031(10) 0.045(8) 0.018(7) 0.023(7) 0.007(8)
C104 0.018(7) 0.051(12) 0.053(9) 0.024(8) 0.026(6) 0.007(7)
C405 0.044(11) 0.034(10) 0.030(7) 0.022(7) 0.001(7) 0.010(8)
C105 0.020(7) 0.058(12) 0.042(7) 0.025(8) 0.016(7) 0.002(8)
C318 0.039(6) 0.032(7) 0.036(6) 0.019(5) 0.009(5) 0.011(5)
C106 0.017(8) 0.043(10) 0.025(7) 0.014(6) 0.011(6) 0.010(7)
C107 0.040(8) 0.016(7) 0.018(7) 0.010(6) -0.001(7) 0.001(6)
C108 0.046(9) 0.036(9) 0.044(10) 0.019(8) 0.002(9) 0.016(7)
C109 0.068(9) 0.025(7) 0.028(8) 0.008(7) 0.007(9) 0.028(8)
C705 0.056(12) 0.026(10) 0.059(9) 0.010(8) 0.029(9) 0.008(8)
C110 0.071(10) 0.015(8) 0.040(9) 0.012(8) 0.009(10) 0.011(7)
C511 0.032(10) 0.063(12) 0.040(8) 0.026(9) 0.029(8) 0.027(9)
C111 0.041(9) 0.018(8) 0.048(10) 0.010(8) 0.020(9) 0.001(6)
C112 0.044(8) 0.010(7) 0.025(8) 0.000(6) 0.023(8) 0.011(7)
C418 0.024(8) 0.024(8) 0.032(8) 0.001(7) 0.009(7) 0.003(6)
C113 0.035(10) 0.038(9) 0.020(7) 0.013(6) 0.024(7) 0.018(9)
C704 0.072(14) 0.039(11) 0.064(9) 0.017(9) 0.045(10) 0.001(9)
C114 0.066(14) 0.025(8) 0.031(7) 0.007(7) -0.001(9) 0.002(10)
C616 0.042(10) 0.050(11) 0.063(9) 0.040(9) -0.003(8) 0.000(8)
C115 0.076(15) 0.046(9) 0.037(8) 0.023(8) 0.012(10) -0.008(11)
C116 0.036(11) 0.069(11) 0.022(7) 0.012(6) 0.010(8) 0.014(10)
C316 0.038(9) 0.045(11) 0.044(10) 0.009(8) -0.001(8) 0.023(7)
C409 0.016(7) 0.044(11) 0.031(7) -0.004(7) -0.010(6) 0.001(8)
C117 0.054(12) 0.048(10) 0.027(7) -0.002(7) 0.007(8) 0.041(10)
C118 0.047(11) 0.040(8) 0.028(7) 0.005(7) -0.008(8) 0.019(9)
C706 0.039(11) 0.030(9) 0.053(9) 0.019(7) 0.012(8) -0.001(7)
C315 0.030(8) 0.027(9) 0.035(8) 0.002(7) 0.008(7) 0.005(7)
C804 0.086(11) 0.019(8) 0.028(8) 0.003(7) 0.006(10) 0.000(7)
C805 0.058(10) 0.034(9) 0.033(9) 0.016(8) 0.010(9) -0.001(7)
C505 0.015(7) 0.073(15) 0.076(10) 0.041(10) 0.014(8) 0.009(9)
C709 0.030(8) 0.042(10) 0.035(9) 0.009(8) 0.002(7) -0.005(7)
C609 0.042(9) 0.040(9) 0.030(8) 0.010(8) 0.012(7) 0.020(7)
C514 0.034(8) 0.032(8) 0.028(8) 0.006(7) -0.009(7) 0.015(6)
C502 0.038(9) 0.055(12) 0.050(8) 0.027(8) 0.031(7) 0.027(9)
C403 0.046(11) 0.050(11) 0.029(7) 0.020(8) 0.013(8) 0.017(9)
C510 0.046(11) 0.044(11) 0.031(8) 0.021(8) 0.016(8) 0.020(9)
C711 0.029(8) 0.047(9) 0.026(8) 0.009(8) 0.004(7) 0.020(7)
C815 0.022(7) 0.048(12) 0.063(9) 0.016(10) 0.002(8) -0.004(9)
C703 0.054(12) 0.035(9) 0.050(9) 0.023(7) 0.022(8) 0.016(8)
C816 0.049(10) 0.049(13) 0.073(11) 0.029(11) 0.022(8) 0.021(10)
C712 0.030(8) 0.044(10) 0.042(9) 0.023(8) 0.008(7) 0.011(7)
C509 0.062(13) 0.035(10) 0.033(8) 0.017(8) 0.012(8) 0.027(9)
C309 0.037(10) 0.032(9) 0.049(8) 0.016(7) 0.016(8) 0.001(8)
C802 0.044(9) 0.041(9) 0.030(8) 0.012(8) 0.005(8) 0.015(7)
C408 0.029(8) 0.041(10) 0.037(8) 0.025(7) 0.008(6) -0.001(8)
C710 0.024(8) 0.056(10) 0.035(9) 0.011(9) 0.008(7) 0.006(7)
C317 0.062(11) 0.048(11) 0.044(10) 0.025(9) -0.015(9) 0.014(8)
C504 0.039(9) 0.082(16) 0.077(11) 0.051(11) 0.026(8) 0.025(10)
C617 0.040(10) 0.044(11) 0.045(8) 0.026(7) 0.021(7) 0.006(8)
C503 0.044(10) 0.063(14) 0.065(10) 0.026(10) 0.037(7) 0.032(10)
C803 0.075(11) 0.043(8) 0.062(12) 0.013(10) -0.004(12) 0.019(9)
C201 0.033(8) 0.049(10) 0.025(8) 0.022(8) 0.014(7) 0.016(7)
C202 0.045(9) 0.050(11) 0.048(10) 0.027(9) 0.016(8) 0.025(8)
C203 0.063(12) 0.047(11) 0.066(12) 0.028(10) -0.014(10) 0.012(9)
C204 0.047(10) 0.045(11) 0.057(11) 0.016(10) -0.008(9) 0.017(8)
C205 0.044(9) 0.047(11) 0.034(9) 0.020(9) 0.000(8) 0.002(8)
C206 0.030(8) 0.048(10) 0.023(8) 0.018(8) 0.012(7) 0.012(7)
C207 0.013(9) 0.032(9) 0.051(8) 0.010(8) -0.003(8) 0.001(7)
C209 0.056(13) 0.029(10) 0.052(9) 0.008(8) 0.017(10) 0.021(9)
C210 0.065(15) 0.031(11) 0.056(9) -0.004(9) 0.008(11) 0.026(10)
C211 0.057(13) 0.027(10) 0.066(10) 0.009(8) 0.001(10) 0.017(9)
C212 0.056(13) 0.041(12) 0.057(9) 0.013(9) 0.009(10) 0.022(10)
C213 0.048(11) 0.033(9) 0.057(9) 0.035(8) 0.026(9) 0.010(8)
C214 0.048(12) 0.035(9) 0.077(10) 0.037(8) 0.015(9) 0.021(9)
C215 0.026(10) 0.047(11) 0.108(12) 0.051(9) 0.008(11) 0.001(9)
C216 0.044(12) 0.071(12) 0.109(12) 0.073(11) 0.032(11) 0.026(9)
C217 0.060(13) 0.071(11) 0.063(10) 0.054(9) 0.031(9) 0.024(10)
C218 0.054(11) 0.050(10) 0.045(8) 0.041(7) 0.024(8) 0.026(8)
C008 0.061(14) 0.026(10) 0.040(8) -0.002(8) 0.007(9) 0.021(10)
B205 0.031(7) 0.031(9) 0.034(7) 0.011(6) 0.005(6) -0.003(6)
B209 0.034(7) 0.041(8) 0.030(8) -0.001(7) 0.014(7) 0.007(8)
B204 0.028(8) 0.019(9) 0.021(5) -0.004(6) 0.005(5) -0.002(6)
B203 0.029(8) 0.047(11) 0.026(7) 0.009(8) 0.009(7) 0.005(8)
B201 0.046(9) 0.040(7) 0.016(7) 0.013(5) 0.011(7) 0.005(6)
B206 0.040(10) 0.051(9) 0.029(7) 0.016(7) -0.001(6) -0.002(7)
B302 0.039(9) 0.035(7) 0.034(8) 0.019(6) 0.012(7) 0.013(7)
B301 0.034(7) 0.042(7) 0.030(8) 0.019(6) 0.010(6) 0.004(7)
B310 0.057(8) 0.053(12) 0.047(9) 0.018(8) 0.018(8) 0.027(8)
B304 0.079(13) 0.011(8) 0.019(6) -0.004(7) -0.005(7) 0.006(8)
B404 0.024(8) 0.032(7) 0.042(8) 0.014(6) 0.018(7) 0.005(6)
B409 0.021(8) 0.037(7) 0.041(7) 0.015(7) 0.016(6) 0.011(6)
B408 0.034(6) 0.036(9) 0.034(7) 0.019(7) 0.015(6) 0.000(5)
B410 0.039(7) 0.029(8) 0.030(7) 0.017(6) 0.012(7) 0.016(6)
B403 0.019(8) 0.034(9) 0.029(6) 0.012(6) -0.001(6) 0.003(6)
B401 0.032(6) 0.035(9) 0.028(7) 0.017(7) 0.019(5) 0.010(6)
B402 0.036(9) 0.030(9) 0.024(7) 0.008(7) 0.025(6) 0.012(7)
B405 0.027(6) 0.035(7) 0.028(7) 0.015(6) 0.017(6) 0.006(6)
B407 0.036(6) 0.033(7) 0.044(8) 0.012(6) 0.013(6) 0.006(7)
B411 0.043(9) 0.037(8) 0.031(6) 0.011(5) 0.006(5) 0.009(7)
B406 0.043(9) 0.039(7) 0.014(6) 0.016(6) 0.015(6) 0.008(6)
B202 0.035(8) 0.039(8) 0.036(9) 0.006(7) 0.002(8) 0.010(8)
B207 0.037(7) 0.041(9) 0.028(7) 0.009(7) 0.009(6) 0.007(6)
B210 0.039(7) 0.046(10) 0.027(7) 0.006(7) 0.013(7) 0.001(7)
B208 0.031(8) 0.033(7) 0.028(7) 0.002(6) 0.001(6) 0.000(5)
B211 0.039(10) 0.050(8) 0.022(6) 0.001(6) 0.012(5) -0.001(7)
B303 0.042(9) 0.042(10) 0.035(7) 0.018(8) 0.009(8) -0.004(8)
B305 0.049(8) 0.053(12) 0.053(10) 0.017(9) -0.001(8) 0.024(8)
B309 0.092(13) 0.040(8) 0.033(9) 0.008(7) 0.013(8) 0.034(9)
B308 0.076(10) 0.033(7) 0.027(8) 0.014(6) -0.008(7) -0.003(8)
B311 0.072(12) 0.041(8) 0.026(7) 0.011(6) 0.007(5) 0.015(8)
B306 0.037(9) 0.041(8) 0.031(7) 0.019(7) 0.010(6) 0.007(7)
B307 0.046(7) 0.039(10) 0.038(8) 0.021(7) 0.007(7) -0.001(6)
B101 0.030(7) 0.043(9) 0.019(6) -0.001(6) 0.005(6) 0.023(6)
B102 0.054(10) 0.031(10) 0.022(6) 0.007(7) 0.009(6) 0.024(8)
B103 0.028(8) 0.048(11) 0.034(7) 0.015(8) 0.012(7) 0.008(8)
B104 0.030(8) 0.036(7) 0.030(8) 0.009(6) 0.000(7) 0.011(7)
B105 0.036(7) 0.025(6) 0.026(8) 0.005(5) 0.013(6) 0.009(6)
B106 0.063(10) 0.034(7) 0.020(7) 0.001(6) 0.006(6) 0.035(8)
B107 0.062(9) 0.026(7) 0.028(8) 0.008(6) 0.004(7) -0.003(7)
B108 0.032(7) 0.043(10) 0.031(7) 0.006(7) -0.005(6) 0.006(6)
B109 0.052(10) 0.036(9) 0.021(7) 0.013(7) 0.002(6) 0.012(7)
B110 0.037(7) 0.033(9) 0.015(6) -0.008(6) 0.006(6) 0.003(6)
B111 0.042(9) 0.033(7) 0.018(6) 0.005(5) 0.000(5) 0.005(6)
O1 0.023(7) 0.051(10) 0.041(7) 0.027(7) 0.012(6) 0.005(7)
O2 0.031(8) 0.048(9) 0.045(7) 0.024(7) 0.022(7) 0.018(7)
O3 0.043(9) 0.037(8) 0.031(6) 0.010(6) 0.022(6) 0.013(7)
O4 0.026(7) 0.051(9) 0.057(8) 0.031(8) 0.024(7) 0.002(7)
N1 0.050(9) 0.045(10) 0.049(9) 0.024(7) 0.027(6) 0.024(7)
N2 0.058(12) 0.075(14) 0.063(10) 0.036(10) -0.002(8) 0.014(9)
N3 0.058(11) 0.036(9) 0.051(9) 0.012(7) 0.006(7) -0.001(8)
N4 0.041(10) 0.062(12) 0.057(10) 0.010(7) 0.007(7) 0.001(7)
Ir2 0.0183(3) 0.0215(4) 0.0211(3) 0.0107(3) 0.0050(3) 0.0043(3)
Ir1 0.0205(4) 0.0163(3) 0.0265(3) 0.0087(3) 0.0036(3) 0.0029(3)
Ir3 0.0191(3) 0.0197(4) 0.0223(3) 0.0094(3) 0.0060(3) 0.0039(3)
Ir4 0.0170(3) 0.0207(4) 0.0237(3) 0.0112(3) 0.0055(3) 0.0053(3)
P1 0.020(2) 0.020(2) 0.027(2) 0.0055(19) 0.0028(18) 0.006(2)
P2 0.024(3) 0.021(3) 0.040(3) 0.014(2) 0.005(2) 0.003(2)
P3 0.025(3) 0.024(3) 0.025(2) 0.011(2) 0.003(2) 0.007(2)
P4 0.020(2) 0.025(2) 0.022(2) 0.0130(19) 0.0096(18) 0.007(2)
P6 0.020(2) 0.022(2) 0.023(2) 0.0071(19) 0.0078(18) 0.008(2)
P8 0.023(3) 0.028(3) 0.020(2) 0.0075(19) 0.0053(18) 0.010(2)
P5 0.019(2) 0.026(3) 0.024(2) 0.011(2) 0.0037(18) 0.008(2)
P7 0.031(3) 0.021(2) 0.020(2) 0.0087(19) 0.0096(19) 0.010(2)
Sn2 0.0281(7) 0.0305(7) 0.0212(5) 0.0079(5) 0.0077(5) 0.0075(6)
Sn1 0.0347(7) 0.0262(7) 0.0240(5) 0.0107(5) 0.0073(5) 0.0079(6)
Sn4 0.0273(7) 0.0250(7) 0.0238(5) 0.0102(5) 0.0075(5) 0.0074(5)
Sn3 0.0289(7) 0.0253(7) 0.0206(5) 0.0087(5) 0.0072(5) 0.0045(6)

loop_
_atom_type_symbol
_atom_type_description
_atom_type_scat_dispersion_real
_atom_type_scat_dispersion_imag
_atom_type_scat_source
C C 0.0033 0.0016 'International Tables Vol C Tables 4.2.6.8 and 6.1.1.4'
H H 0.0000 0.0000 'International Tables Vol C Tables 4.2.6.8 and 6.1.1.4'
B B 0.0013 0.0007 'International Tables Vol C Tables 4.2.6.8 and 6.1.1.4'
Ir Ir -1.4442 7.9887 'International Tables Vol C Tables 4.2.6.8 and 6.1.1.4'
P P 0.1023 0.0942 'International Tables Vol C Tables 4.2.6.8 and 6.1.1.4'
Sn Sn -0.6537 1.4246 'International Tables Vol C Tables 4.2.6.8 and 6.1.1.4'
O O 0.0106 0.0060 'International Tables Vol C Tables 4.2.6.8 and 6.1.1.4'
N N 0.0061 0.0033 'International Tables Vol C Tables 4.2.6.8 and 6.1.1.4'

loop_
_geom_angle_atom_site_label_1
_geom_angle_atom_site_label_2
_geom_angle_atom_site_label_3
_geom_angle
O1 C1 Ir1 177.7(14)
C3 C2 Ir1 73.0(11)
O2 C4 Ir2 176.7(15)
C2 C3 Ir1 69.3(11)
C812 C807 C808 119.0(16)
C812 C807 P8 119.8(15)
C808 C807 P8 121.1(13)
C714 C713 C718 113.6(16)
C714 C713 P7 122.3(13)
C718 C713 P7 123.8(13)
C11 C12 Ir4 69.1(12)
O4 C10 Ir4 178.6(15)
C601 C602 C603 123.9(17)
C601 C602 H602 118.1
C603 C602 H602 118.1
C512 C507 C508 116.0(14)
C512 C507 P5 125.8(13)
C508 C507 P5 118.2(13)
N1 C14 H14A 109.5
N1 C14 H14B 109.5
H14A C14 H14B 109.5
N1 C14 H14C 109.5
H14A C14 H14C 109.5
H14B C14 H14C 109.5
C712 C707 C708 120.3(15)
C712 C707 P7 121.6(14)
C708 C707 P7 118.1(11)
C607 C612 C611 121.4(17)
C607 C612 H612 119.3
C611 C612 H612 119.3
N1 C15 H15A 109.5
N1 C15 H15B 109.5
H15A C15 H15B 109.5
N1 C15 H15C 109.5
H15A C15 H15C 109.5
H15B C15 H15C 109.5
C602 C601 C606 116.9(17)
C602 C601 P6 123.2(14)
C606 C601 P6 119.8(13)
N1 C16 H16A 109.5
N1 C16 H16B 109.5
H16A C16 H16B 109.5
N1 C16 H16C 109.5
H16A C16 H16C 109.5
H16B C16 H16C 109.5
C9 C8 Ir3 68.4(10)
N1 C17 H17A 109.5
N1 C17 H17B 109.5
H17A C17 H17B 109.5
N1 C17 H17C 109.5
H17A C17 H17C 109.5
H17B C17 H17C 109.5
C315 C314 C313 122.3(16)
C315 C314 H314 118.9
C313 C314 H314 118.9
C8 C9 Ir3 72.3(11)
C715 C716 C717 119.4(18)
C715 C716 H716 120.3
C717 C716 H716 120.3
C11A C11B H11X 109.5
C11A C11B H11Y 109.5
H11X C11B H11Y 109.5
C11A C11B H11C 109.5
H11X C11B H11C 109.5
H11Y C11B H11C 109.5
C402 C401 C406 117.5(15)
C402 C401 P4 124.3(13)
C406 C401 P4 117.5(14)
C301 C302 C303 119.3(17)
C301 C302 H302 120.4
C303 C302 H302 120.4
N2 C20 H20A 109.5
N2 C20 H20B 109.5
H20A C20 H20B 109.5
N2 C20 H20C 109.5
H20A C20 H20C 109.5
H20B C20 H20C 109.5
C509 C508 C507 121.8(17)
C509 C508 H508 119.1
C507 C508 H508 119.1
N2 C21 H21A 109.5
N2 C21 H21B 109.5
H21A C21 H21B 109.5
N2 C21 H21C 109.5
H21A C21 H21C 109.5
H21B C21 H21C 109.5
C306 C301 C302 118.9(18)
C306 C301 P3 120.6(13)
C302 C301 P3 120.0(14)
N2 C22 H22A 109.5
N2 C22 H22B 109.5
H22A C22 H22B 109.5
N2 C22 H22C 109.5
H22A C22 H22C 109.5
H22B C22 H22C 109.5
C418 C413 C414 120.4(17)
C418 C413 P4 120.0(13)
C414 C413 P4 119.6(14)
C6 C5 Ir2 72.2(11)
N2 C23 H23A 109.5
N2 C23 H23B 109.5
H23A C23 H23B 109.5
N2 C23 H23C 109.5
H23A C23 H23C 109.5
H23B C23 H23C 109.5
C814 C813 C818 116.7(17)
C814 C813 P8 123.8(14)
C818 C813 P8 119.4(15)
C815 C814 C813 123(2)
C815 C814 H814 118.6
C813 C814 H814 118.6
C318 C313 C314 115.7(16)
C318 C313 P3 123.1(15)
C314 C313 P3 120.7(11)
C405 C406 C401 119.7(17)
C405 C406 H406 120.1
C401 C406 H406 120.1
C5 C6 Ir2 69.3(11)
C717 C718 C713 120.4(16)
C717 C718 H718 119.8
C713 C718 H718 119.8
N3 C30 H30A 109.5
N3 C30 H30B 109.5
H30A C30 H30B 109.5
N3 C30 H30C 109.5
H30A C30 H30C 109.5
H30B C30 H30C 109.5
C716 C715 C714 120.2(17)
C716 C715 H715 119.9
C714 C715 H715 119.9
N3 C31 H31A 109.5
N3 C31 H31B 109.5
H31A C31 H31B 109.5
N3 C31 H31C 109.5
H31A C31 H31C 109.5
H31B C31 H31C 109.5
N3 C32 H32A 109.5
N3 C32 H32B 109.5
H32A C32 H32B 109.5
N3 C32 H32C 109.5
H32A C32 H32C 109.5
H32B C32 H32C 109.5
C12 C11 Ir4 72.9(12)
C801 C806 C805 119.6(18)
C801 C806 H806 120.2
C805 C806 H806 120.2
N3 C33 H33A 109.5
N3 C33 H33B 109.5
H33A C33 H33B 109.5
N3 C33 H33C 109.5
H33A C33 H33C 109.5
H33B C33 H33C 109.5
O3 C7 Ir3 177.0(16)
C806 C801 C802 119.5(18)
C806 C801 P8 118.7(14)
C802 C801 P8 121.6(14)
C513 C518 C517 119.8(17)
C513 C518 H518 120.1
C517 C518 H518 120.1
C612 C607 C608 116.9(16)
C612 C607 P6 121.5(13)
C608 C607 P6 121.5(14)
N4 C40 H40A 109.5
N4 C40 H40B 109.5
H40A C40 H40B 109.5
N4 C40 H40C 109.5
H40A C40 H40C 109.5
H40B C40 H40C 109.5
C412 C411 C410 121.4(17)
C412 C411 H411 119.3
C410 C411 H411 119.3
N4 C41 H41A 109.5
N4 C41 H41B 109.5
H41A C41 H41B 109.5
N4 C41 H41C 109.5
H41A C41 H41C 109.5
H41B C41 H41C 109.5
C412 C407 C408 118.1(16)
C412 C407 P4 121.2(14)
C408 C407 P4 120.1(14)
N4 C42 H42A 109.5
N4 C42 H42B 109.5
H42A C42 H42B 109.5
N4 C42 H42C 109.5
H42A C42 H42C 109.5
H42B C42 H42C 109.5
N4 C43 H43A 109.5
N4 C43 H43B 109.5
H43A C43 H43B 109.5
N4 C43 H43C 109.5
H43A C43 H43C 109.5
H43B C43 H43C 109.5
C807 C812 C811 120(2)
C807 C812 H812 120.1
C811 C812 H812 120.1
C808 C809 C810 121(2)
C808 C809 H809 119.4
C810 C809 H809 119.4
C411 C412 C407 120.7(17)
C411 C412 H412 119.6
C407 C412 H412 119.6
C715 C714 C713 122.9(16)
C715 C714 H714 118.5
C713 C714 H714 118.5
C518 C513 C514 120.0(17)
C518 C513 P5 120.7(13)
C514 C513 P5 119.0(14)
C301 C306 C305 119.8(17)
C301 C306 H306 120.1
C305 C306 H306 120.1
C311 C312 C307 123.0(19)
C311 C312 H312 118.5
C307 C312 H312 118.5
C303 C304 C305 118(2)
C303 C304 H304 120.8
C305 C304 H304 120.8
C304 C303 C302 121.4(17)
C304 C303 H303 119.3
C302 C303 H303 119.3
C501 C506 C505 119(2)
C501 C506 H506 120.4
C505 C506 H506 120.4
C817 C818 C813 117(2)
C817 C818 H818 121.7
C813 C818 H818 121.7
C602 C603 C604 117.8(16)
C602 C603 H603 121.1
C604 C603 H603 121.1
C605 C604 C603 121.4(19)
C605 C604 H604 119.3
C603 C604 H604 119.3
C615 C614 C613 118.7(19)
C615 C614 H614 120.7
C613 C614 H614 120.7
C312 C311 C310 120.7(19)
C312 C311 H311 119.7
C310 C311 H311 119.7
C411 C410 C409 118.2(18)
C411 C410 H410 120.9
C409 C410 H410 120.9
C606 C605 C604 117.3(16)
C606 C605 H605 121.4
C604 C605 H605 121.4
C809 C810 C811 121.3(16)
C809 C810 H810 119.3
C811 C810 H810 119.3
C9A C9B H9B1 109.5
C9A C9B H9B2 109.5
H9B1 C9B H9B2 109.5
C9A C9B H9B3 109.5
H9B1 C9B H9B3 109.5
H9B2 C9B H9B3 109.5
C816 C817 C818 122(2)
C816 C817 H817 118.9
C818 C817 H817 118.9
N9 C9A C9B 171(4)
C502 C501 C506 119.1(18)
C502 C501 P5 119.9(15)
C506 C501 P5 120.9(15)
C701 C702 C703 118.0(19)
C701 C702 H702 121.0
C703 C702 H702 121.0
C702 C701 C706 120.3(17)
C702 C701 P7 118.6(14)
C706 C701 P7 120.8(13)
C709 C708 C707 118.6(15)
C709 C708 H708 120.7
C707 C708 H708 120.7
C610 C611 C612 118.5(19)
C610 C611 H611 120.7
C612 C611 H611 120.7
C616 C615 C614 122(2)
C616 C615 H615 118.9
C614 C615 H615 118.9
C810 C811 C812 118.4(18)
C810 C811 H811 120.8
C812 C811 H811 120.8
N12 C12A C12B 176(6)
C716 C717 C718 123.3(18)
C716 C717 H717 118.4
C718 C717 H717 118.4
C12A C12B H12A 109.5
C12A C12B H12B 109.5
H12A C12B H12B 109.5
C12A C12B H12C 109.5
H12A C12B H12C 109.5
H12B C12B H12C 109.5
C605 C606 C601 122.6(16)
C605 C606 H606 118.7
C601 C606 H606 118.7
C618 C613 C614 119.3(17)
C618 C613 P6 118.0(14)
C614 C613 P6 121.0(13)
C308 C307 C312 116.3(17)
C308 C307 P3 121.1(13)
C312 C307 P3 122.2(15)
C307 C308 C309 119.9(18)
C307 C308 H308 120.1
C309 C308 H308 120.1
C401 C402 C403 123.0(16)
C401 C402 H402 118.5
C403 C402 H402 118.5
C415 C414 C413 119.9(17)
C415 C414 H414 120.0
C413 C414 H414 120.0
C507 C512 C511 124.5(16)
C507 C512 H512 117.8
C511 C512 H512 117.8
C515 C516 C517 122(2)
C515 C516 H516 119.2
C517 C516 H516 119.2
C613 C618 C617 117.7(19)
C613 C618 H618 121.2
C617 C618 H618 121.2
C417 C416 C415 118.9(18)
C417 C416 H416 120.5
C415 C416 H416 120.5
C516 C517 C518 118.9(19)
C516 C517 H517 120.6
C518 C517 H517 120.6
C405 C404 C403 119.8(15)
C405 C404 H404 120.1
C403 C404 H404 120.1
C309 C310 C311 118.2(19)
C309 C310 H310 120.9
C311 C310 H310 120.9
C516 C515 C514 120.3(18)
C516 C515 H515 119.9
C514 C515 H515 119.9
C414 C415 C416 120.6(18)
C414 C415 H415 119.7
C416 C415 H415 119.7
C416 C417 C418 120.8(17)
C416 C417 H417 119.6
C418 C417 H417 119.6
C609 C610 C611 121.2(17)
C609 C610 H610 119.4
C611 C610 H610 119.4
C304 C305 C306 122.1(17)
C304 C305 H305 119.0
C306 C305 H305 119.0
C609 C608 C607 122.9(18)
C609 C608 H608 118.5
C607 C608 H608 118.5
C102 C101 C106 117.2(16)
C102 C101 P1 120.2(14)
C106 C101 P1 121.9(14)
C809 C808 C807 120.2(18)
C809 C808 H808 119.9
C807 C808 H808 119.9
C101 C102 C103 120.8(17)
C101 C102 H102 119.6
C103 C102 H102 119.6
C104 C103 C102 121.8(18)
C104 C103 H103 119.1
C102 C103 H103 119.1
C103 C104 C105 120.6(17)
C103 C104 H104 119.7
C105 C104 H104 119.7
C404 C405 C406 120.9(15)
C404 C405 H405 119.5
C406 C405 H405 119.5
C106 C105 C104 116.0(18)
C106 C105 H105 122.0
C104 C105 H105 122.0
C317 C318 C313 121.7(19)
C317 C318 H318 119.1
C313 C318 H318 119.1
C105 C106 C101 123.5(17)
C105 C106 H106 118.3
C101 C106 H106 118.3
C112 C107 C108 119.7(17)
C112 C107 P1 118.8(13)
C108 C107 P1 121.3(15)
C107 C108 C109 118.4(18)
C107 C108 H108 120.8
C109 C108 H108 120.8
C110 C109 C108 121.4(17)
C110 C109 H109 119.3
C108 C109 H109 119.3
C704 C705 C706 118(2)
C704 C705 H705 120.9
C706 C705 H705 120.9
C109 C110 C111 121.3(19)
C109 C110 H110 119.3
C111 C110 H110 119.3
C510 C511 C512 119.1(17)
C510 C511 H511 120.4
C512 C511 H511 120.4
C110 C111 C112 119.4(19)
C110 C111 H111 120.3
C112 C111 H111 120.3
C107 C112 C111 119.8(16)
C107 C112 H112 120.1
C111 C112 H112 120.1
C413 C418 C417 119.2(17)
C413 C418 H418 120.4
C417 C418 H418 120.4
C118 C113 C114 116.9(16)
C118 C113 P1 122.0(13)
C114 C113 P1 121.0(15)
C703 C704 C705 121.1(19)
C703 C704 H704 119.5
C705 C704 H704 119.5
C115 C114 C113 121(2)
C115 C114 H114 119.5
C113 C114 H114 119.5
C617 C616 C615 118(2)
C617 C616 H616 120.9
C615 C616 H616 120.9
C114 C115 C116 121.9(19)
C114 C115 H115 119.0
C116 C115 H115 119.0
C115 C116 C117 116.3(17)
C115 C116 H116 121.8
C117 C116 H116 121.8
C317 C316 C315 120.9(17)
C317 C316 H316 119.6
C315 C316 H316 119.5
C408 C409 C410 121.0(17)
C408 C409 H409 119.5
C410 C409 H409 119.5
C118 C117 C116 123(2)
C118 C117 H117 118.3
C116 C117 H117 118.3
C117 C118 C113 120.3(18)
C117 C118 H118 119.9
C113 C118 H118 119.9
C701 C706 C705 119.9(19)
C701 C706 H706 120.0
C705 C706 H706 120.0
C314 C315 C316 118.9(19)
C314 C315 H315 120.5
C316 C315 H315 120.5
C805 C804 C803 119(2)
C805 C804 H804 120.3
C803 C804 H804 120.3
C804 C805 C806 121(2)
C804 C805 H805 119.3
C806 C805 H805 119.3
C504 C505 C506 120(2)
C504 C505 H505 119.8
C506 C505 H505 119.8
C710 C709 C708 121(2)
C710 C709 H709 119.6
C708 C709 H709 119.6
C608 C609 C610 119.0(16)
C608 C609 H609 120.5
C610 C609 H609 120.5
C515 C514 C513 119.4(18)
C515 C514 H514 120.3
C513 C514 H514 120.3
C501 C502 C503 120(2)
C501 C502 H502 119.8
C503 C502 H502 119.8
C402 C403 C404 119.0(18)
C402 C403 H403 120.5
C404 C403 H403 120.5
C511 C510 C509 119.0(15)
C511 C510 H510 120.5
C509 C510 H510 120.5
C710 C711 C712 118.6(16)
C710 C711 H711 120.7
C712 C711 H711 120.7
C814 C815 C816 121(2)
C814 C815 H815 119.3
C816 C815 H815 119.3
C704 C703 C702 122.6(19)
C704 C703 H703 118.7
C702 C703 H703 118.7
C817 C816 C815 120(2)
C817 C816 H816 119.9
C815 C816 H816 119.9
C707 C712 C711 120.1(18)
C707 C712 H712 120.0
C711 C712 H712 120.0
C508 C509 C510 119.4(15)
C508 C509 H509 120.3
C510 C509 H509 120.3
C310 C309 C308 122(2)
C310 C309 H309 119.1
C308 C309 H309 119.1
C803 C802 C801 120(2)
C803 C802 H802 120.1
C801 C802 H802 120.1
C409 C408 C407 120.5(18)
C409 C408 H408 119.7
C407 C408 H408 119.7
N7 C7A C7B 178(3)
C7A C7B H7B1 109.5
C7A C7B H7B2 109.5
H7B1 C7B H7B2 109.5
C7A C7B H7B3 109.5
H7B1 C7B H7B3 109.5
H7B2 C7B H7B3 109.5
N5 C5A C5B 177(3)
C709 C710 C711 121.4(18)
C709 C710 H710 119.3
C711 C710 H710 119.3
C6A C6B H6B1 109.5
C6A C6B H6B2 109.5
H6B1 C6B H6B2 109.5
C6A C6B H6B3 109.5
H6B1 C6B H6B3 109.5
H6B2 C6B H6B3 109.5
C318 C317 C316 120.4(17)
C318 C317 H317 119.8
C316 C317 H317 119.8
C505 C504 C503 121(2)
C505 C504 H504 119.7
C503 C504 H504 119.7
C616 C617 C618 124(2)
C616 C617 H617 118.0
C618 C617 H617 118.0
C5A C5B H5B1 109.5
C5A C5B H5B2 109.5
H5B1 C5B H5B2 109.5
C5A C5B H5B3 109.5
H5B1 C5B H5B3 109.5
H5B2 C5B H5B3 109.5
N6 C6A C6B 175(3)
C504 C503 C502 120(2)
C504 C503 H503 120.0
C502 C503 H503 120.0
C8A C8B H8B1 109.5
C8A C8B H8B2 109.5
H8B1 C8B H8B2 109.5
C8A C8B H8B3 109.5
H8B1 C8B H8B3 109.5
H8B2 C8B H8B3 109.5
C802 C803 C804 120(2)
C802 C803 H803 120.1
C804 C803 H803 120.1
N8 C8A C8B 175(4)
N11 C11A C11B 170(4)
C206 C201 C202 120.8(19)
C206 C201 P2 119.7(12)
C202 C201 P2 119.3(16)
C201 C202 C203 118(2)
C201 C202 H202 120.8
C203 C202 H202 120.8
C204 C203 C202 119.2(18)
C204 C203 H203 120.4
C202 C203 H203 120.4
C205 C204 C203 121(2)
C205 C204 H204 119.7
C203 C204 H204 119.7
C204 C205 C206 120(2)
C204 C205 H205 120.0
C206 C205 H205 120.0
C201 C206 C205 120.8(17)
C201 C206 H206 119.6
C205 C206 H206 119.6
C008 C207 C212 118(2)
C008 C207 P2 120.1(15)
C212 C207 P2 122.4(16)
C008 C209 C210 123(2)
C008 C209 H209 118.5
C210 C209 H209 118.5
C211 C210 C209 114(2)
C211 C210 H210 122.9
C209 C210 H210 122.9
C212 C211 C210 121.1(19)
C212 C211 H211 119.5
C210 C211 H211 119.5
C211 C212 C207 125(2)
C211 C212 H212 117.6
C207 C212 H212 117.6
C218 C213 C214 125.4(18)
C218 C213 P2 115.2(15)
C214 C213 P2 119.4(16)
C213 C214 C215 113(2)
C213 C214 H214 123.4
C215 C214 H214 123.4
C216 C215 C214 123(2)
C216 C215 H215 118.5
C214 C215 H215 118.5
C215 C216 C217 122(2)
C215 C216 H216 119.2
C217 C216 H216 119.2
C216 C217 C218 118(2)
C216 C217 H217 120.8
C218 C217 H217 120.8
C213 C218 C217 118(2)
C213 C218 H218 120.8
C217 C218 H218 120.8
C207 C008 C209 119.2(19)
C207 C008 H008 120.4
C209 C008 H008 120.4
B210 B205 B209 59.9(12)
B210 B205 B204 106.4(14)
B209 B205 B204 59.4(11)
B210 B205 B201 57.7(11)
B209 B205 B201 106.2(14)
B204 B205 B201 107.0(14)
B210 B205 Sn2 117.5(13)
B209 B205 Sn2 118.4(13)
B204 B205 Sn2 65.3(9)
B201 B205 Sn2 66.2(9)
B210 B205 H1 121.4
B209 B205 H1 120.4
B204 B205 H1 123.0
B201 B205 H1 123.5
Sn2 B205 H1 110.9
B211 B209 B210 59.5(13)
B211 B209 B205 108.9(17)
B210 B209 B205 60.0(12)
B211 B209 B208 59.1(12)
B210 B209 B208 107.2(16)
B205 B209 B208 110.7(15)
B211 B209 B204 107.7(15)
B210 B209 B204 110.1(15)
B205 B209 B204 64.0(11)
B208 B209 B204 59.4(11)
B211 B209 H2 122.6
B210 B209 H2 121.9
B205 B209 H2 119.2
B208 B209 H2 122.0
B204 B209 H2 120.2
B208 B204 B209 59.6(11)
B208 B204 B203 60.4(11)
B209 B204 B203 107.8(13)
B208 B204 B205 105.0(13)
B209 B204 B205 56.6(12)
B203 B204 B205 108.2(14)
B208 B204 Sn2 118.8(12)
B209 B204 Sn2 117.3(12)
B203 B204 Sn2 65.6(9)
B205 B204 Sn2 66.7(9)
B208 B204 H3 120.7
B209 B204 H3 121.6
B203 B204 H3 121.5
B205 B204 H3 123.9
Sn2 B204 H3 110.6
B207 B203 B202 58.6(12)
B207 B203 B208 57.5(11)
B202 B203 B208 104.6(14)
B207 B203 B204 103.5(14)
B202 B203 B204 107.1(15)
B208 B203 B204 57.2(10)
B207 B203 Sn2 117.3(14)
B202 B203 Sn2 66.1(10)
B208 B203 Sn2 116.6(13)
B204 B203 Sn2 66.3(9)
B207 B203 H4 122.6
B202 B203 H4 122.9
B208 B203 H4 122.9
B204 B203 H4 124.0
Sn2 B203 H4 110.8
B206 B201 B210 59.4(13)
B206 B201 B202 59.4(13)
B210 B201 B202 106.7(16)
B206 B201 B205 104.4(16)
B210 B201 B205 57.1(11)
B202 B201 B205 106.6(14)
B206 B201 Sn2 117.1(13)
B210 B201 Sn2 116.9(12)
B202 B201 Sn2 64.8(9)
B205 B201 Sn2 66.0(8)
B206 B201 H5 121.5
B210 B201 H5 121.4
B202 B201 H5 122.8
B205 B201 H5 124.2
Sn2 B201 H5 111.6
B211 B206 B207 61.3(14)
B211 B206 B210 59.7(14)
B207 B206 B210 109.4(17)
B211 B206 B201 110.4(16)
B207 B206 B201 111.8(14)
B210 B206 B201 60.9(13)
B211 B206 B202 110.2(16)
B207 B206 B202 60.1(13)
B210 B206 B202 111.0(14)
B201 B206 B202 63.4(13)
B211 B206 H6 120.9
B207 B206 H6 120.5
B210 B206 H6 121.1
B201 B206 H6 118.9
B202 B206 H6 119.6
B307 B302 B306 60.2(13)
B307 B302 B301 107.3(16)
B306 B302 B301 58.9(12)
B307 B302 B303 58.9(11)
B306 B302 B303 107.8(15)
B301 B302 B303 109.5(14)
B307 B302 Sn3 117.7(12)
B306 B302 Sn3 117.7(12)
B301 B302 Sn3 65.6(8)
B303 B302 Sn3 66.1(8)
B307 B302 H7 120.8
B306 B302 H7 120.6
B301 B302 H7 122.1
B303 B302 H7 121.7
Sn3 B302 H7 111.3
B306 B301 B310 59.1(13)
B306 B301 B305 105.5(16)
B310 B301 B305 58.8(13)
B306 B301 B302 57.2(11)
B310 B301 B302 104.7(16)
B305 B301 B302 106.5(15)
B306 B301 Sn3 117.3(13)
B310 B301 Sn3 117.0(13)
B305 B301 Sn3 64.7(10)
B302 B301 Sn3 66.8(8)
B306 B301 H8 121.8
B310 B301 H8 121.7
B305 B301 H8 123.6
B302 B301 H8 123.7
Sn3 B301 H8 111.1
B311 B310 B309 61.0(15)
B311 B310 B306 58.3(14)
B309 B310 B306 107.6(19)
B311 B310 B305 109.2(19)
B309 B310 B305 60.1(14)
B306 B310 B305 109.2(17)
B311 B310 B301 108.5(18)
B309 B310 B301 110.3(17)
B306 B310 B301 60.3(13)
B305 B310 B301 62.3(13)
B311 B310 H9 121.8
B309 B310 H9 121.1
B306 B310 H9 122.5
B305 B310 H9 120.3
B301 B310 H9 120.1
B308 B304 B309 59.7(14)
B308 B304 B303 58.6(13)
B309 B304 B303 105.8(14)
B308 B304 B305 105.2(15)
B309 B304 B305 57.4(15)
B303 B304 B305 106.6(13)
B308 B304 Sn3 118.2(12)
B309 B304 Sn3 115.6(14)
B303 B304 Sn3 66.8(10)
B305 B304 Sn3 64.2(10)
B308 B304 H10 120.8
B309 B304 H10 122.1
B303 B304 H10 122.6
B305 B304 H10 124.5
Sn3 B304 H10 111.5
B408 B404 B409 61.9(12)
B408 B404 B403 58.6(10)
B409 B404 B403 109.2(15)
B408 B404 B405 107.2(15)
B409 B404 B405 57.2(10)
B403 B404 B405 110.2(14)
B408 B404 Sn4 118.4(12)
B409 B404 Sn4 119.0(12)
B403 B404 Sn4 66.3(8)
B405 B404 Sn4 67.7(8)
B408 B404 H11 120.6
B409 B404 H11 119.9
B403 B404 H11 121.3
B405 B404 H11 122.2
Sn4 B404 H11 110.0
B405 B409 B411 109.0(14)
B405 B409 B410 58.6(11)
B411 B409 B410 60.4(12)
B405 B409 B404 64.5(11)
B411 B409 B404 105.5(14)
B410 B409 B404 107.7(13)
B405 B409 B408 109.8(13)
B411 B409 B408 57.6(12)
B410 B409 B408 105.3(14)
B404 B409 B408 57.9(11)
B405 B409 H12 119.1
B411 B409 H12 122.8
B410 B409 H12 123.1
B404 B409 H12 121.7
B408 B409 H12 123.6
B411 B408 B404 109.6(16)
B411 B408 B403 110.5(15)
B404 B408 B403 63.9(11)
B411 B408 B407 61.3(12)
B404 B408 B407 111.8(15)
B403 B408 B407 60.4(11)
B411 B408 B409 60.2(12)
B404 B408 B409 60.3(12)
B403 B408 B409 112.1(14)
B407 B408 B409 110.5(15)
B411 B408 H13 121.1
B404 B408 H13 119.5
B403 B408 H13 118.9
B407 B408 H13 120.1
B409 B408 H13 120.4
B401 B410 B405 66.3(11)
B401 B410 B406 60.9(11)
B405 B410 B406 114.0(14)
B401 B410 B409 113.4(14)
B405 B410 B409 60.1(11)
B406 B410 B409 109.7(15)
B401 B410 B411 110.2(14)
B405 B410 B411 109.6(15)
B406 B410 B411 60.1(12)
B409 B410 B411 59.6(12)
B401 B410 H14 117.6
B405 B410 H14 117.9
B406 B410 H14 120.0
B409 B410 H14 120.8
B411 B410 H14 122.3
B408 B403 B407 59.8(11)
B408 B403 B404 57.5(11)
B407 B403 B404 106.3(14)
B408 B403 B402 105.5(14)
B407 B403 B402 57.7(11)
B404 B403 B402 108.5(13)
B408 B403 Sn4 118.1(12)
B407 B403 Sn4 118.8(12)
B404 B403 Sn4 67.0(9)
B402 B403 Sn4 67.2(8)
B408 B403 H15 121.9
B407 B403 H15 121.2
B404 B403 H15 122.7
B402 B403 H15 122.9
Sn4 B403 H15 109.5
B410 B401 B406 60.6(11)
B410 B401 B405 56.9(10)
B406 B401 B405 106.4(13)
B410 B401 B402 106.0(14)
B406 B401 B402 56.8(10)
B405 B401 B402 109.9(13)
B410 B401 Sn4 117.9(12)
B406 B401 Sn4 117.6(12)
B405 B401 Sn4 67.9(8)
B402 B401 Sn4 67.2(8)
B410 B401 H16 121.7
B406 B401 H16 121.8
B405 B401 H16 122.0
B402 B401 H16 122.5
Sn4 B401 H16 109.8
B406 B402 B407 61.7(12)
B406 B402 B401 58.0(11)
B407 B402 B401 106.8(12)
B406 B402 B403 105.9(13)
B407 B402 B403 57.2(11)
B401 B402 B403 105.9(13)
B406 B402 Sn4 116.7(12)
B407 B402 Sn4 116.3(12)
B401 B402 Sn4 65.1(9)
B403 B402 Sn4 64.9(8)
B406 B402 H17 120.6
B407 B402 H17 120.7
B401 B402 H17 123.5
B403 B402 H17 124.3
Sn4 B402 H17 112.2
B410 B405 B409 61.3(11)
B410 B405 B404 105.0(15)
B409 B405 B404 58.3(11)
B410 B405 B401 56.8(10)
B409 B405 B401 106.8(14)
B404 B405 B401 105.5(13)
B410 B405 Sn4 115.2(11)
B409 B405 Sn4 117.6(12)
B404 B405 Sn4 65.2(8)
B401 B405 Sn4 64.8(7)
B410 B405 H30 122.1
B409 B405 H30 119.8
B404 B405 H30 124.2
B401 B405 H30 124.1
Sn4 B405 H30 112.2
B408 B407 B403 59.8(11)
B408 B407 B411 58.6(12)
B403 B407 B411 107.9(16)
B408 B407 B402 111.3(16)
B403 B407 B402 65.1(11)
B411 B407 B402 108.3(16)
B408 B407 B406 106.5(15)
B403 B407 B406 109.6(15)
B411 B407 B406 59.7(11)
B402 B407 B406 58.4(10)
B408 B407 H40 122.0
B403 B407 H40 119.6
B411 B407 H40 122.8
B402 B407 H40 119.2
B406 B407 H40 122.9
B408 B411 B409 62.2(12)
B408 B411 B407 60.2(12)
B409 B411 B407 111.2(15)
B408 B411 B406 108.9(14)
B409 B411 B406 109.3(15)
B407 B411 B406 61.1(11)
B408 B411 B410 108.4(15)
B409 B411 B410 59.9(12)
B407 B411 B410 108.5(14)
B406 B411 B410 59.4(11)
B408 B411 H41 121.0
B409 B411 H41 119.8
B407 B411 H41 120.4
B406 B411 H41 121.4
B410 B411 H41 122.4
B402 B406 B410 111.2(15)
B402 B406 B401 65.3(11)
B410 B406 B401 58.5(11)
B402 B406 B411 109.1(15)
B410 B406 B411 60.5(11)
B401 B406 B411 108.6(15)
B402 B406 B407 59.8(12)
B410 B406 B407 108.0(15)
B401 B406 B407 111.0(15)
B411 B406 B407 59.2(12)
B402 B406 H42 118.8
B410 B406 H42 121.7
B401 B406 H42 119.6
B411 B406 H42 122.1
B407 B406 H42 121.7
B207 B202 B206 58.4(13)
B207 B202 B203 59.3(12)
B206 B202 B203 107.0(16)
B207 B202 B201 105.5(16)
B206 B202 B201 57.3(12)
B203 B202 B201 111.2(15)
B207 B202 Sn2 118.6(13)
B206 B202 Sn2 118.1(14)
B203 B202 Sn2 67.0(9)
B201 B202 Sn2 68.0(9)
B207 B202 H47 121.9
B206 B202 H47 122.3
B203 B202 H47 120.8
B201 B202 H47 121.9
Sn2 B202 H47 109.5
B206 B207 B208 108.1(17)
B206 B207 B211 59.1(14)
B208 B207 B211 59.2(13)
B206 B207 B202 61.4(14)
B208 B207 B202 111.9(15)
B211 B207 B202 109.5(17)
B206 B207 B203 111.7(16)
B208 B207 B203 63.3(12)
B211 B207 B203 111.1(16)
B202 B207 B203 62.1(13)
B206 B207 H48 121.4
B208 B207 H48 120.5
B211 B207 H48 121.9
B202 B207 H48 119.4
B203 B207 H48 118.1
B211 B210 B206 59.6(14)
B211 B210 B209 59.3(13)
B206 B210 B209 107.6(17)
B211 B210 B205 108.8(15)
B206 B210 B205 111.0(15)
B209 B210 B205 60.1(12)
B211 B210 B201 109.4(17)
B206 B210 B201 59.7(13)
B209 B210 B201 112.3(14)
B205 B210 B201 65.2(12)
B211 B210 H49 122.4
B206 B210 H49 122.0
B209 B210 H49 121.4
B205 B210 H49 119.1
B201 B210 H49 118.4
B211 B208 B207 60.9(13)
B211 B208 B204 108.5(16)
B207 B208 B204 109.0(15)
B211 B208 B209 58.5(13)
B207 B208 B209 107.6(16)
B204 B208 B209 61.0(11)
B211 B208 B203 109.2(16)
B207 B208 B203 59.2(12)
B204 B208 B203 62.4(12)
B209 B208 B203 110.5(15)
B211 B208 H50 121.8
B207 B208 H50 122.0
B204 B208 H50 120.3
B209 B208 H50 121.6
B203 B208 H50 120.1
B209 B211 B206 110.1(16)
B209 B211 B210 61.2(13)
B206 B211 B210 60.7(14)
B209 B211 B208 62.4(12)
B206 B211 B208 109.0(16)
B210 B211 B208 111.2(15)
B209 B211 B207 109.8(14)
B206 B211 B207 59.6(14)
B210 B211 B207 108.8(17)
B208 B211 B207 59.8(12)
B209 B211 H51 119.7
B206 B211 H51 121.4
B210 B211 H51 120.3
B208 B211 H51 120.1
B207 B211 H51 121.9
B307 B303 B308 59.8(12)
B307 B303 B304 105.6(16)
B308 B303 B304 57.9(12)
B307 B303 B302 56.4(11)
B308 B303 B302 104.9(15)
B304 B303 B302 107.7(15)
B307 B303 Sn3 115.9(13)
B308 B303 Sn3 116.5(15)
B304 B303 Sn3 65.6(9)
B302 B303 Sn3 66.5(9)
B307 B303 H53 122.3
B308 B303 H53 121.8
B304 B303 H53 122.9
B302 B303 H53 123.4
Sn3 B303 H53 111.6
B309 B305 B310 59.3(14)
B309 B305 B301 106.9(15)
B310 B305 B301 59.0(12)
B309 B305 B304 58.5(14)
B310 B305 B304 106.7(17)
B301 B305 B304 109.7(15)
B309 B305 Sn3 118.7(17)
B310 B305 Sn3 119.8(14)
B301 B305 Sn3 67.6(10)
B304 B305 Sn3 66.6(11)
B309 B305 H54 121.4
B310 B305 H54 120.9
B301 B305 H54 121.6
B304 B305 H54 122.3
Sn3 B305 H54 109.3
B310 B309 B305 60.6(15)
B310 B309 B308 108.9(17)
B305 B309 B308 110.4(18)
B310 B309 B311 59.0(14)
B305 B309 B311 108.0(16)
B308 B309 B311 60.5(14)
B310 B309 B304 112.4(17)
B305 B309 B304 64.2(14)
B308 B309 B304 59.4(14)
B311 B309 B304 109.0(18)
B310 B309 H55 120.7
B305 B309 H55 119.8
B308 B309 H55 121.4
B311 B309 H55 122.5
B304 B309 H55 119.0
B304 B308 B307 109.8(16)
B304 B308 B309 60.9(14)
B307 B308 B309 106.0(17)
B304 B308 B303 63.4(13)
B307 B308 B303 59.7(12)
B309 B308 B303 110.5(17)
B304 B308 B311 109.6(19)
B307 B308 B311 57.9(13)
B309 B308 B311 59.8(14)
B303 B308 B311 107.9(16)
B304 B308 H56 119.0
B307 B308 H56 123.2
B309 B308 H56 121.7
B303 B308 H56 119.9
B311 B308 H56 122.5
B306 B311 B307 61.0(13)
B306 B311 B310 61.4(14)
B307 B311 B310 109.9(18)
B306 B311 B309 109.3(17)
B307 B311 B309 108.1(15)
B310 B311 B309 60.1(14)
B306 B311 B308 110.2(16)
B307 B311 B308 60.6(14)
B310 B311 B308 109.1(16)
B309 B311 B308 59.7(14)
B306 B311 H57 120.0
B307 B311 H57 121.0
B310 B311 H57 120.6
B309 B311 H57 122.0
B308 B311 H57 121.0
B311 B306 B307 60.0(14)
B311 B306 B302 109.1(15)
B307 B306 B302 59.1(12)
B311 B306 B310 60.2(15)
B307 B306 B310 108.1(16)
B302 B306 B310 111.1(14)
B311 B306 B301 110.2(15)
B307 B306 B301 110.5(14)
B302 B306 B301 63.9(12)
B310 B306 B301 60.6(13)
B311 B306 H58 121.3
B307 B306 H58 122.0
B302 B306 H58 119.8
B310 B306 H58 121.1
B301 B306 H58 119.0
B302 B307 B311 109.5(18)
B302 B307 B306 60.7(12)
B311 B307 B306 59.0(14)
B302 B307 B303 64.7(12)
B311 B307 B303 111.4(16)
B306 B307 B303 112.9(16)
B302 B307 B308 112.0(15)
B311 B307 B308 61.5(14)
B306 B307 B308 109.3(18)
B303 B307 B308 60.4(12)
B302 B307 H59 119.0
B311 B307 H59 121.2
B306 B307 H59 121.0
B303 B307 H59 117.9
B308 B307 H59 120.5
B110 B101 B106 59.2(12)
B110 B101 B105 60.1(11)
B106 B101 B105 108.9(13)
B110 B101 B102 104.5(15)
B106 B101 B102 57.0(12)
B105 B101 B102 109.9(14)
B110 B101 Sn1 119.3(12)
B106 B101 Sn1 118.2(13)
B105 B101 Sn1 67.5(9)
B102 B101 Sn1 66.7(9)
B110 B101 H101 121.5
B106 B101 H101 121.2
B105 B101 H101 120.0
B102 B101 H101 123.7
Sn1 B101 H101 109.6
B107 B102 B106 63.0(13)
B107 B102 B101 107.8(14)
B106 B102 B101 58.4(12)
B107 B102 B103 57.8(12)
B106 B102 B103 108.0(13)
B101 B102 B103 106.3(13)
B107 B102 Sn1 117.1(12)
B106 B102 Sn1 119.1(13)
B101 B102 Sn1 66.2(9)
B103 B102 Sn1 64.5(9)
B107 B102 H10A 120.0
B106 B102 H10A 118.8
B101 B102 H10A 123.1
B103 B102 H10A 124.1
Sn1 B102 H10A 111.3
B107 B103 B108 62.0(12)
B107 B103 B104 108.7(14)
B108 B103 B104 58.2(12)
B107 B103 B102 56.8(12)
B108 B103 B102 106.3(15)
B104 B103 B102 109.1(15)
B107 B103 Sn1 119.1(14)
B108 B103 Sn1 118.7(14)
B104 B103 Sn1 66.8(10)
B102 B103 Sn1 67.7(10)
B107 B103 H10B 120.0
B108 B103 H10B 120.8
B104 B103 H10B 121.8
B102 B103 H10B 123.1
Sn1 B103 H10B 109.5
B109 B104 B108 58.3(13)
B109 B104 B103 103.7(15)
B108 B104 B103 58.2(12)
B109 B104 B105 57.6(12)
B108 B104 B105 104.4(15)
B103 B104 B105 105.2(13)
B109 B104 Sn1 117.0(12)
B108 B104 Sn1 117.5(12)
B103 B104 Sn1 65.3(9)
B105 B104 Sn1 66.2(8)
B109 B104 H10C 122.5
B108 B104 H10C 121.8
B103 B104 H10C 124.6
B105 B104 H10C 124.1
Sn1 B104 H10C 110.8
B110 B105 B101 57.9(11)
B110 B105 B109 59.9(12)
B101 B105 B109 106.6(15)
B110 B105 B104 106.0(15)
B101 B105 B104 109.5(14)
B109 B105 B104 57.3(12)
B110 B105 Sn1 117.9(12)
B101 B105 Sn1 67.8(8)
B109 B105 Sn1 115.9(13)
B104 B105 Sn1 65.2(8)
B110 B105 H10D 121.4
B101 B105 H10D 121.4
B109 B105 H10D 122.2
B104 B105 H10D 123.0
Sn1 B105 H10D 111.1
B110 B106 B102 110.0(15)
B110 B106 B101 58.7(11)
B102 B106 B101 64.5(12)
B110 B106 B111 58.1(11)
B102 B106 B111 108.8(15)
B101 B106 B111 106.8(14)
B110 B106 B107 106.6(14)
B102 B106 B107 58.2(12)
B101 B106 B107 108.8(14)
B111 B106 B107 61.1(11)
B110 B106 H10E 122.9
B102 B106 H10E 119.6
B101 B106 H10E 120.7
B111 B106 H10E 122.4
B107 B106 H10E 122.4
B102 B107 B103 65.5(12)
B102 B107 B106 58.8(12)
B103 B107 B106 110.8(16)
B102 B107 B108 111.3(16)
B103 B107 B108 59.8(12)
B106 B107 B108 107.1(15)
B102 B107 B111 107.8(17)
B103 B107 B111 108.2(15)
B106 B107 B111 59.3(12)
B108 B107 B111 59.0(12)
B102 B107 H107 119.3
B103 B107 H107 119.0
B106 B107 H107 122.3
B108 B107 H107 121.8
B111 B107 H107 123.1
B109 B108 B104 60.9(13)
B109 B108 B103 109.8(15)
B104 B108 B103 63.6(12)
B109 B108 B111 58.6(13)
B104 B108 B111 109.8(16)
B103 B108 B111 108.7(14)
B109 B108 B107 107.2(16)
B104 B108 B107 110.1(14)
B103 B108 B107 58.3(12)
B111 B108 B107 61.1(12)
B109 B108 H10F 122.2
B104 B108 H10F 119.0
B103 B108 H10F 120.6
B111 B108 H10F 121.4
B107 B108 H10F 122.1
B111 B109 B108 62.6(13)
B111 B109 B110 58.7(12)
B108 B109 B110 108.6(15)
B111 B109 B104 113.1(15)
B108 B109 B104 60.9(13)
B110 B109 B104 111.6(13)
B111 B109 B105 109.4(14)
B108 B109 B105 112.4(14)
B110 B109 B105 59.1(11)
B104 B109 B105 65.1(12)
B111 B109 H10G 120.2
B108 B109 H10G 120.0
B110 B109 H10G 122.7
B104 B109 H10G 117.4
B105 B109 H10G 119.3
B101 B110 B111 113.9(16)
B101 B110 B106 62.1(12)
B111 B110 B106 63.5(12)
B101 B110 B105 62.0(11)
B111 B110 B105 111.9(16)
B106 B110 B105 112.7(14)
B101 B110 B109 110.6(14)
B111 B110 B109 59.7(13)
B106 B110 B109 110.5(16)
B105 B110 B109 61.0(12)
B101 B110 H11A 118.8
B111 B110 H11A 118.6
B106 B110 H11A 118.7
B105 B110 H11A 119.2
B109 B110 H11A 121.7
B110 B111 B109 61.6(13)
B110 B111 B108 107.8(15)
B109 B111 B108 58.7(13)
B110 B111 B106 58.5(12)
B109 B111 B106 108.1(14)
B108 B111 B106 108.2(14)
B110 B111 B107 105.8(13)
B109 B111 B107 106.3(15)
B108 B111 B107 59.9(13)
B106 B111 B107 59.7(12)
B110 B111 H11B 122.2
B109 B111 H11B 121.8
B108 B111 H11B 121.8
B106 B111 H11B 121.9
B107 B111 H11B 123.1
C17 N1 C14 110.6(17)
C17 N1 C16 109.6(15)
C14 N1 C16 109.8(16)
C17 N1 C15 106.6(18)
C14 N1 C15 109.7(16)
C16 N1 C15 110.4(16)
C20 N2 C21 103(2)
C20 N2 C23 113(2)
C21 N2 C23 111(3)
C20 N2 C22 113(2)
C21 N2 C22 107(3)
C23 N2 C22 110.5(17)
C30 N3 C32 113(3)
C30 N3 C33 109(2)
C32 N3 C33 113(3)
C30 N3 C31 107(2)
C32 N3 C31 108(3)
C33 N3 C31 106(2)
C42 N4 C41 110(2)
C42 N4 C43 108.8(19)
C41 N4 C43 109(2)
C42 N4 C40 113(2)
C41 N4 C40 111.4(18)
C43 N4 C40 104(2)
C13A C13B H13A 109.5
C13A C13B H13B 109.5
H13A C13B H13B 109.5
C13A C13B H13C 109.5
H13A C13B H13C 109.5
H13B C13B H13C 109.5
N13 C13A C13B 178(6)
C4 Ir2 C5 120.7(9)
C4 Ir2 C6 159.2(9)
C5 Ir2 C6 38.5(8)
C4 Ir2 P3 88.7(5)
C5 Ir2 P3 88.7(5)
C6 Ir2 P3 90.3(5)
C4 Ir2 P4 88.6(5)
C5 Ir2 P4 89.2(5)
C6 Ir2 P4 90.8(5)
P3 Ir2 P4 175.12(17)
C4 Ir2 Sn2 109.7(7)
C5 Ir2 Sn2 129.6(6)
C6 Ir2 Sn2 91.1(6)
P3 Ir2 Sn2 93.57(12)
P4 Ir2 Sn2 91.16(11)
C1 Ir1 C2 123.4(8)
C1 Ir1 C3 160.9(8)
C2 Ir1 C3 37.7(8)
C1 Ir1 P1 85.0(5)
C2 Ir1 P1 88.4(5)
C3 Ir1 P1 90.9(5)
C1 Ir1 P2 90.2(5)
C2 Ir1 P2 87.6(5)
C3 Ir1 P2 91.0(5)
P1 Ir1 P2 170.72(18)
C1 Ir1 Sn1 113.0(6)
C2 Ir1 Sn1 123.3(6)
C3 Ir1 Sn1 85.7(5)
P1 Ir1 Sn1 92.36(12)
P2 Ir1 Sn1 96.83(14)
C7 Ir3 C9 166.0(7)
C7 Ir3 C8 126.8(8)
C9 Ir3 C8 39.3(7)
C7 Ir3 P7 89.3(5)
C9 Ir3 P7 90.8(5)
C8 Ir3 P7 86.5(6)
C7 Ir3 P8 84.8(5)
C9 Ir3 P8 92.1(4)
C8 Ir3 P8 87.7(6)
P7 Ir3 P8 167.03(15)
C7 Ir3 Sn3 109.0(5)
C9 Ir3 Sn3 84.9(5)
C8 Ir3 Sn3 124.2(5)
P7 Ir3 Sn3 95.12(12)
P8 Ir3 Sn3 97.72(12)
C10 Ir4 C11 122.1(8)
C10 Ir4 C12 160.0(8)
C11 Ir4 C12 38.0(8)
C10 Ir4 P5 89.8(5)
C11 Ir4 P5 86.9(5)
C12 Ir4 P5 87.2(4)
C10 Ir4 P6 89.2(5)
C11 Ir4 P6 88.2(5)
C12 Ir4 P6 91.5(4)
P5 Ir4 P6 173.52(17)
C10 Ir4 Sn4 106.3(6)
C11 Ir4 Sn4 131.6(6)
C12 Ir4 Sn4 93.7(5)
P5 Ir4 Sn4 95.14(12)
P6 Ir4 Sn4 91.28(11)
C101 P1 C113 105.9(8)
C101 P1 C107 105.4(9)
C113 P1 C107 102.2(8)
C101 P1 Ir1 114.4(5)
C113 P1 Ir1 111.8(6)
C107 P1 Ir1 116.0(5)
C201 P2 C213 101.8(8)
C201 P2 C207 102.1(8)
C213 P2 C207 106.3(9)
C201 P2 Ir1 117.3(6)
C213 P2 Ir1 114.8(6)
C207 P2 Ir1 113.0(6)
C307 P3 C313 103.7(8)
C307 P3 C301 102.8(9)
C313 P3 C301 102.2(8)
C307 P3 Ir2 114.0(6)
C313 P3 Ir2 116.8(6)
C301 P3 Ir2 115.5(5)
C407 P4 C413 105.4(8)
C407 P4 C401 102.4(8)
C413 P4 C401 102.2(8)
C407 P4 Ir2 114.5(5)
C413 P4 Ir2 115.9(5)
C401 P4 Ir2 114.7(6)
C613 P6 C601 103.7(8)
C613 P6 C607 104.3(7)
C601 P6 C607 103.1(8)
C613 P6 Ir4 111.2(5)
C601 P6 Ir4 115.0(5)
C607 P6 Ir4 117.9(6)
C813 P8 C801 104.4(9)
C813 P8 C807 103.3(8)
C801 P8 C807 103.0(8)
C813 P8 Ir3 117.3(6)
C801 P8 Ir3 118.1(5)
C807 P8 Ir3 108.9(6)
C501 P5 C513 103.3(9)
C501 P5 C507 104.1(8)
C513 P5 C507 98.9(7)
C501 P5 Ir4 116.5(6)
C513 P5 Ir4 119.2(5)
C507 P5 Ir4 112.3(6)
C713 P7 C701 105.1(8)
C713 P7 C707 102.3(8)
C701 P7 C707 102.4(7)
C713 P7 Ir3 113.4(6)
C701 P7 Ir3 114.3(6)
C707 P7 Ir3 117.8(6)
B202 Sn2 B203 46.8(8)
B202 Sn2 B204 80.8(8)
B203 Sn2 B204 48.1(8)
B202 Sn2 B205 81.1(8)
B203 Sn2 B205 82.4(8)
B204 Sn2 B205 48.0(7)
B202 Sn2 B201 47.2(8)
B203 Sn2 B201 81.6(8)
B204 Sn2 B201 81.7(7)
B205 Sn2 B201 47.8(7)
B202 Sn2 Ir2 141.4(6)
B203 Sn2 Ir2 136.4(5)
B204 Sn2 Ir2 132.7(5)
B205 Sn2 Ir2 133.6(5)
B201 Sn2 Ir2 138.8(6)
B103 Sn1 B104 47.9(8)
B103 Sn1 B105 81.2(8)
B104 Sn1 B105 48.6(8)
B103 Sn1 B101 80.8(8)
B104 Sn1 B101 80.8(7)
B105 Sn1 B101 44.7(7)
B103 Sn1 B102 47.8(8)
B104 Sn1 B102 81.9(7)
B105 Sn1 B102 79.4(7)
B101 Sn1 B102 47.1(8)
B103 Sn1 Ir1 141.4(5)
B104 Sn1 Ir1 136.9(6)
B105 Sn1 Ir1 133.4(5)
B101 Sn1 Ir1 133.9(5)
B102 Sn1 Ir1 138.7(4)
B403 Sn4 B401 81.3(7)
B403 Sn4 B404 46.6(7)
B401 Sn4 B404 80.2(7)
B403 Sn4 B402 47.9(7)
B401 Sn4 B402 47.7(7)
B404 Sn4 B402 80.6(7)
B403 Sn4 B405 81.1(7)
B401 Sn4 B405 47.3(7)
B404 Sn4 B405 47.1(7)
B402 Sn4 B405 81.5(7)
B403 Sn4 Ir4 132.5(5)
B401 Sn4 Ir4 141.0(5)
B404 Sn4 Ir4 135.2(5)
B402 Sn4 Ir4 136.2(4)
B405 Sn4 Ir4 139.4(5)
B305 Sn3 B304 49.2(10)
B305 Sn3 B301 47.7(8)
B304 Sn3 B301 83.2(8)
B305 Sn3 B303 82.4(9)
B304 Sn3 B303 47.6(9)
B301 Sn3 B303 82.5(8)
B305 Sn3 B302 80.9(8)
B304 Sn3 B302 81.3(7)
B301 Sn3 B302 47.5(8)
B303 Sn3 B302 47.4(7)
B305 Sn3 Ir3 131.1(6)
B304 Sn3 Ir3 139.3(5)
B301 Sn3 Ir3 129.1(6)
B303 Sn3 Ir3 143.4(6)
B302 Sn3 Ir3 137.6(6)

loop_
_geom_bond_atom_site_label_1
_geom_bond_atom_site_label_2
_geom_bond_distance
C1 O1 1.15(2)
C1 Ir1 1.87(2)
C2 C3 1.44(3)
C2 Ir1 2.20(2)
C4 O2 1.18(2)
C4 Ir2 1.83(2)
C3 Ir1 2.247(19)
C807 C812 1.39(3)
C807 C808 1.41(3)
C807 P8 1.844(17)
C713 C714 1.41(3)
C713 C718 1.46(2)
C713 P7 1.794(18)
C12 C11 1.43(3)
C12 Ir4 2.225(19)
C10 O4 1.15(2)
C10 Ir4 1.90(2)
C602 C601 1.36(2)
C602 C603 1.38(3)
C602 H602 0.9300
C507 C512 1.34(2)
C507 C508 1.40(2)
C507 P5 1.854(16)
C14 N1 1.48(2)
C14 H14A 0.9600
C14 H14B 0.9600
C14 H14C 0.9600
C707 C712 1.36(2)
C707 C708 1.41(2)
C707 P7 1.851(16)
C612 C607 1.37(3)
C612 C611 1.41(2)
C612 H612 0.9300
C15 N1 1.49(3)
C15 H15A 0.9600
C15 H15B 0.9600
C15 H15C 0.9600
C601 C606 1.42(2)
C601 P6 1.821(19)
C16 N1 1.49(2)
C16 H16A 0.9600
C16 H16B 0.9600
C16 H16C 0.9600
C8 C9 1.50(3)
C8 Ir3 2.25(2)
C17 N1 1.48(3)
C17 H17A 0.9600
C17 H17B 0.9600
C17 H17C 0.9600
C314 C315 1.38(3)
C314 C313 1.44(3)
C314 H314 0.9300
C9 Ir3 2.199(18)
C716 C715 1.35(3)
C716 C717 1.35(3)
C716 H716 0.9300
C11B C11A 1.37(4)
C11B H11X 0.9600
C11B H11Y 0.9600
C11B H11C 0.9600
C401 C402 1.35(2)
C401 C406 1.41(2)
C401 P4 1.865(16)
C302 C301 1.41(2)
C302 C303 1.41(3)
C302 H302 0.9300
C20 N2 1.44(3)
C20 H20A 0.9600
C20 H20B 0.9600
C20 H20C 0.9600
C508 C509 1.38(2)
C508 H508 0.9300
C21 N2 1.45(4)
C21 H21A 0.9600
C21 H21B 0.9600
C21 H21C 0.9600
C301 C306 1.39(2)
C301 P3 1.82(2)
C22 N2 1.51(3)
C22 H22A 0.9600
C22 H22B 0.9600
C22 H22C 0.9600
C413 C418 1.38(2)
C413 C414 1.38(2)
C413 P4 1.835(19)
C5 C6 1.45(3)
C5 Ir2 2.182(19)
C23 N2 1.47(3)
C23 H23A 0.9600
C23 H23B 0.9600
C23 H23C 0.9600
C813 C814 1.36(3)
C813 C818 1.46(3)
C813 P8 1.813(18)
C814 C815 1.33(3)
C814 H814 0.9300
C313 C318 1.42(2)
C313 P3 1.809(17)
C406 C405 1.40(2)
C406 H406 0.9300
C6 Ir2 2.22(2)
C718 C717 1.36(3)
C718 H718 0.9300
C30 N3 1.45(3)
C30 H30A 0.9600
C30 H30B 0.9600
C30 H30C 0.9600
C715 C714 1.40(3)
C715 H715 0.9300
C31 N3 1.60(3)
C31 H31A 0.9600
C31 H31B 0.9600
C31 H31C 0.9600
C32 N3 1.46(4)
C32 H32A 0.9600
C32 H32B 0.9600
C32 H32C 0.9600
C11 Ir4 2.17(2)
C806 C801 1.37(2)
C806 C805 1.39(3)
C806 H806 0.9300
C33 N3 1.48(3)
C33 H33A 0.9600
C33 H33B 0.9600
C33 H33C 0.9600
C7 O3 1.13(2)
C7 Ir3 1.895(16)
C801 C802 1.41(3)
C801 P8 1.82(2)
C518 C513 1.38(2)
C518 C517 1.41(3)
C518 H518 0.9300
C607 C608 1.40(2)
C607 P6 1.823(18)
C40 N4 1.57(3)
C40 H40A 0.9600
C40 H40B 0.9600
C40 H40C 0.9600
C411 C412 1.38(2)
C411 C410 1.40(3)
C411 H411 0.9300
C41 N4 1.50(3)
C41 H41A 0.9600
C41 H41B 0.9600
C41 H41C 0.9600
C407 C412 1.38(2)
C407 C408 1.43(3)
C407 P4 1.810(18)
C42 N4 1.48(3)
C42 H42A 0.9600
C42 H42B 0.9600
C42 H42C 0.9600
C43 N4 1.51(3)
C43 H43A 0.9600
C43 H43B 0.9600
C43 H43C 0.9600
C812 C811 1.40(2)
C812 H812 0.9300
C809 C808 1.35(2)
C809 C810 1.36(3)
C809 H809 0.9300
C412 H412 0.9300
C714 H714 0.9300
C513 C514 1.41(2)
C513 P5 1.842(18)
C306 C305 1.39(3)
C306 H306 0.9300
C312 C311 1.34(3)
C312 C307 1.40(2)
C312 H312 0.9300
C304 C303 1.37(3)
C304 C305 1.37(3)
C304 H304 0.9300
C303 H303 0.9300
C506 C501 1.40(3)
C506 C505 1.42(3)
C506 H506 0.9300
C818 C817 1.40(3)
C818 H818 0.9300
C603 C604 1.41(3)
C603 H603 0.9300
C604 C605 1.40(2)
C604 H604 0.9300
C614 C615 1.41(3)
C614 C613 1.41(3)
C614 H614 0.9300
C311 C310 1.39(3)
C311 H311 0.9300
C410 C409 1.40(3)
C410 H410 0.9300
C605 C606 1.39(3)
C605 H605 0.9300
C810 C811 1.39(3)
C810 H810 0.9300
C9B C9A 1.50(5)
C9B H9B1 0.9600
C9B H9B2 0.9600
C9B H9B3 0.9600
C817 C816 1.32(3)
C817 H817 0.9300
C9A N9 1.04(3)
C501 C502 1.37(3)
C501 P5 1.812(17)
C702 C701 1.40(2)
C702 C703 1.42(3)
C702 H702 0.9300
C701 C706 1.40(3)
C701 P7 1.818(18)
C708 C709 1.40(3)
C708 H708 0.9300
C611 C610 1.38(3)
C611 H611 0.9300
C615 C616 1.34(3)
C615 H615 0.9300
C811 H811 0.9300
C12A N12 1.14(6)
C12A C12B 1.46(6)
C717 H717 0.9300
C12B H12A 0.9600
C12B H12B 0.9600
C12B H12C 0.9600
C606 H606 0.9300
C613 C618 1.36(2)
C613 P6 1.805(17)
C307 C308 1.39(3)
C307 P3 1.801(19)
C308 C309 1.41(3)
C308 H308 0.9300
C402 C403 1.38(2)
C402 H402 0.9300
C414 C415 1.38(3)
C414 H414 0.9300
C512 C511 1.39(2)
C512 H512 0.9300
C516 C515 1.34(3)
C516 C517 1.40(3)
C516 H516 0.9300
C618 C617 1.43(3)
C618 H618 0.9300
C416 C417 1.37(3)
C416 C415 1.40(3)
C416 H416 0.9300
C517 H517 0.9300
C404 C405 1.34(3)
C404 C403 1.40(2)
C404 H404 0.9300
C310 C309 1.35(3)
C310 H310 0.9300
C515 C514 1.40(3)
C515 H515 0.9300
C415 H415 0.9300
C417 C418 1.41(3)
C417 H417 0.9300
C610 C609 1.37(3)
C610 H610 0.9300
C305 H305 0.9300
C608 C609 1.36(2)
C608 H608 0.9300
C101 C102 1.37(3)
C101 C106 1.43(3)
C101 P1 1.802(19)
C808 H808 0.9300
C102 C103 1.41(3)
C102 H102 0.9300
C103 C104 1.37(3)
C103 H103 0.9300
C104 C105 1.43(3)
C104 H104 0.9300
C405 H405 0.9300
C105 C106 1.41(2)
C105 H105 0.9300
C318 C317 1.37(3)
C318 H318 0.9300
C106 H106 0.9300
C107 C112 1.40(3)
C107 C108 1.41(3)
C107 P1 1.823(18)
C108 C109 1.42(3)
C108 H108 0.9300
C109 C110 1.36(3)
C109 H109 0.9300
C705 C704 1.40(3)
C705 C706 1.44(3)
C705 H705 0.9300
C110 C111 1.37(3)
C110 H110 0.9300
C511 C510 1.36(2)
C511 H511 0.9300
C111 C112 1.42(2)
C111 H111 0.9300
C112 H112 0.9300
C418 H418 0.9300
C113 C118 1.38(3)
C113 C114 1.43(3)
C113 P1 1.817(16)
C704 C703 1.33(3)
C704 H704 0.9300
C114 C115 1.35(3)
C114 H114 0.9300
C616 C617 1.33(3)
C616 H616 0.9300
C115 C116 1.37(3)
C115 H115 0.9300
C116 C117 1.40(3)
C116 H116 0.9300
C316 C317 1.38(3)
C316 C315 1.40(3)
C316 H316 0.9300
C409 C408 1.37(3)
C409 H409 0.9300
C117 C118 1.35(2)
C117 H117 0.9300
C118 H118 0.9300
C706 H706 0.9300
C315 H315 0.9300
C804 C805 1.35(3)
C804 C803 1.41(3)
C804 H804 0.9300
C805 H805 0.9300
C505 C504 1.36(3)
C505 H505 0.9300
C709 C710 1.34(3)
C709 H709 0.9300
C609 H609 0.9300
C514 H514 0.9300
C502 C503 1.41(3)
C502 H502 0.9300
C403 H403 0.9300
C510 C509 1.41(3)
C510 H510 0.9300
C711 C710 1.39(3)
C711 C712 1.41(2)
C711 H711 0.9300
C815 C816 1.34(3)
C815 H815 0.9300
C703 H703 0.9300
C816 H816 0.9300
C712 H712 0.9300
C509 H509 0.9300
C309 H309 0.9300
C802 C803 1.37(3)
C802 H802 0.9300
C408 H408 0.9300
C7A N7 1.16(3)
C7A C7B 1.45(3)
C7B H7B1 0.9600
C7B H7B2 0.9600
C7B H7B3 0.9600
C5A N5 1.09(3)
C5A C5B 1.48(3)
C710 H710 0.9300
C6B C6A 1.42(3)
C6B H6B1 0.9600
C6B H6B2 0.9600
C6B H6B3 0.9600
C317 H317 0.9300
C504 C503 1.36(3)
C504 H504 0.9300
C617 H617 0.9300
C5B H5B1 0.9600
C5B H5B2 0.9600
C5B H5B3 0.9600
C6A N6 1.14(3)
C503 H503 0.9300
C8B C8A 1.30(5)
C8B H8B1 0.9600
C8B H8B2 0.9600
C8B H8B3 0.9600
C803 H803 0.9300
C8A N8 1.25(5)
C11A N11 1.18(4)
C201 C206 1.36(3)
C201 C202 1.37(2)
C201 P2 1.85(2)
C202 C203 1.43(3)
C202 H202 0.9300
C203 C204 1.39(3)
C203 H203 0.9300
C204 C205 1.35(3)
C204 H204 0.9300
C205 C206 1.38(3)
C205 H205 0.9300
C206 H206 0.9300
C207 C008 1.34(3)
C207 C212 1.40(3)
C207 P2 1.87(2)
C209 C008 1.39(3)
C209 C210 1.44(3)
C209 H209 0.9300
C210 C211 1.39(3)
C210 H210 0.9300
C211 C212 1.30(3)
C211 H211 0.9300
C212 H212 0.9300
C213 C218 1.37(3)
C213 C214 1.40(3)
C213 P2 1.854(18)
C214 C215 1.46(3)
C214 H214 0.9300
C215 C216 1.34(4)
C215 H215 0.9300
C216 C217 1.38(3)
C216 H216 0.9300
C217 C218 1.43(2)
C217 H217 0.9300
C218 H218 0.9300
C008 H008 0.9300
B205 B210 1.77(3)
B205 B209 1.78(3)
B205 B204 1.91(3)
B205 B201 1.92(3)
B205 Sn2 2.36(2)
B205 H1 1.1000
B209 B211 1.74(3)
B209 B210 1.77(3)
B209 B208 1.81(3)
B209 B204 1.83(3)
B209 H2 1.1000
B204 B208 1.80(3)
B204 B203 1.90(3)
B204 Sn2 2.34(2)
B204 H3 1.1000
B203 B207 1.79(3)
B203 B202 1.84(3)
B203 B208 1.86(3)
B203 Sn2 2.33(2)
B203 H4 1.1000
B201 B206 1.76(3)
B201 B210 1.78(3)
B201 B202 1.87(3)
B201 Sn2 2.366(17)
B201 H5 1.1000
B206 B211 1.74(4)
B206 B207 1.75(3)
B206 B210 1.76(3)
B206 B202 1.80(3)
B206 H6 1.1000
B302 B307 1.74(3)
B302 B306 1.77(3)
B302 B301 1.89(3)
B302 B303 1.89(3)
B302 Sn3 2.356(18)
B302 H7 1.1000
B301 B306 1.80(3)
B301 B310 1.81(3)
B301 B305 1.87(3)
B301 Sn3 2.335(19)
B301 H8 1.1000
B310 B311 1.76(4)
B310 B309 1.78(4)
B310 B306 1.78(3)
B310 B305 1.80(3)
B310 H9 1.1000
B304 B308 1.79(3)
B304 B309 1.82(3)
B304 B303 1.89(3)
B304 B305 1.92(4)
B304 Sn3 2.33(2)
B304 H10 1.1000
B404 B408 1.74(3)
B404 B409 1.78(3)
B404 B403 1.85(3)
B404 B405 1.89(3)
B404 Sn4 2.35(2)
B404 H11 1.1000
B409 B405 1.76(3)
B409 B411 1.78(3)
B409 B410 1.78(3)
B409 B408 1.81(3)
B409 H12 1.1000
B408 B411 1.73(3)
B408 B403 1.76(2)
B408 B407 1.76(3)
B408 H13 1.1000
B410 B401 1.73(2)
B410 B405 1.74(3)
B410 B406 1.77(3)
B410 B411 1.79(3)
B410 H14 1.1000
B403 B407 1.77(3)
B403 B402 1.91(3)
B403 Sn4 2.334(18)
B403 H15 1.1000
B401 B406 1.78(3)
B401 B405 1.90(3)
B401 B402 1.90(3)
B401 Sn4 2.337(19)
B401 H16 1.1000
B402 B406 1.75(2)
B402 B407 1.78(3)
B402 Sn4 2.38(2)
B402 H17 1.1000
B405 Sn4 2.392(17)
B405 H30 1.1000
B407 B411 1.78(3)
B407 B406 1.81(3)
B407 H40 1.1000
B411 B406 1.79(3)
B411 H41 1.1000
B406 H42 1.1000
B202 B207 1.78(3)
B202 Sn2 2.31(2)
B202 H47 1.1000
B207 B208 1.76(3)
B207 B211 1.78(3)
B207 H48 1.1000
B210 B211 1.74(3)
B210 H49 1.1000
B208 B211 1.75(3)
B208 H50 1.1000
B211 H51 1.1000
B303 B307 1.79(3)
B303 B308 1.80(4)
B303 Sn3 2.35(2)
B303 H53 1.1000
B305 B309 1.79(4)
B305 Sn3 2.28(3)
B305 H54 1.1000
B309 B308 1.79(4)
B309 B311 1.80(3)
B309 H55 1.1000
B308 B307 1.79(3)
B308 B311 1.81(3)
B308 H56 1.1000
B311 B306 1.73(3)
B311 B307 1.74(4)
B311 H57 1.1000
B306 B307 1.76(3)
B306 H58 1.1000
B307 H59 1.1000
B101 B110 1.72(2)
B101 B106 1.78(3)
B101 B105 1.79(3)
B101 B102 1.88(3)
B101 Sn1 2.353(19)
B101 H101 1.1000
B102 B107 1.74(3)
B102 B106 1.75(3)
B102 B103 1.89(3)
B102 Sn1 2.36(2)
B102 H10A 1.1000
B103 B107 1.76(3)
B103 B108 1.79(3)
B103 B104 1.88(3)
B103 Sn1 2.30(2)
B103 H10B 1.1000
B104 B109 1.79(3)
B104 B108 1.79(3)
B104 B105 1.92(3)
B104 Sn1 2.328(19)
B104 H10C 1.1000
B105 B110 1.76(3)
B105 B109 1.79(3)
B105 Sn1 2.347(19)
B105 H10D 1.1000
B106 B110 1.73(3)
B106 B111 1.81(3)
B106 B107 1.82(4)
B106 H10E 1.1000
B107 B108 1.82(3)
B107 B111 1.85(3)
B107 H107 1.1000
B108 B109 1.74(3)
B108 B111 1.81(3)
B108 H10F 1.1000
B109 B111 1.74(3)
B109 B110 1.77(3)
B109 H10G 1.1000
B110 B111 1.72(3)
B110 H11A 1.1000
B111 H11B 1.1000
C13B C13A 1.38(6)
C13B H13A 0.9600
C13B H13B 0.9600
C13B H13C 0.9600
C13A N13 1.11(6)
Ir2 P3 2.345(5)
Ir2 P4 2.356(4)
Ir2 Sn2 2.6593(13)
Ir1 P1 2.347(4)
Ir1 P2 2.352(5)
Ir1 Sn1 2.6447(14)
Ir3 P7 2.353(4)
Ir3 P8 2.357(4)
Ir3 Sn3 2.6290(13)
Ir4 P5 2.356(5)
Ir4 P6 2.368(4)
Ir4 Sn4 2.6441(13)
